data_4326481
loop_
_publ_author_name
'Deguang Huang'
'Olga V. Makhlynets'
'Lay Ling Tan'
'Sonny C. Lee'
'Elena V. Rybak-Akimova'
'R. H. Holm'

_publ_section_title
;
 Fast Carbon Dioxide Fixation by
 2,6-Pyridinedicarboxamidato-nickel(II)-hydroxide Complexes: Influence of
 Changes in Reactive Site Environment on Reaction Rates
;
_journal_name_full 'Inorganic Chemistry'
_journal_page_first 10070
_journal_page_last 10081
_journal_paper_doi 10.1021/ic200942u
_journal_volume 50
_journal_year 2011
_chemical_formula_moiety 5(C47H42N4NiO3),5(C4H12N),3(C3H7NO)
_chemical_formula_sum 'C244 H231 N23 Ni5 O18'
_chemical_formula_weight 4067.05
_chemical_name_common '5[Ni(pyN2Ph2)(OH)],5(Me4N) 3DMF'
_chemical_name_systematic
; 
 ? 
;
_space_group_IT_number 14
_symmetry_cell_setting monoclinic
_symmetry_space_group_name_Hall '-P 2yn'
_symmetry_space_group_name_H-M 'P 1 21/n 1'
_atom_sites_solution_hydrogens geom
_atom_sites_solution_primary direct
_atom_sites_solution_secondary difmap
_audit_creation_method SHELXL-97
_cell_angle_alpha 90.00
_cell_angle_beta 98.9140(10)
_cell_angle_gamma 90.00
_cell_formula_units_Z 4
_cell_length_a 18.0310(12)
_cell_length_b 50.315(3)
_cell_length_c 23.3403(16)
_cell_measurement_reflns_used 41822
_cell_measurement_temperature 100(2)
_cell_measurement_theta_max 25.38
_cell_measurement_theta_min 2.24
_cell_volume 20919(2)
_computing_cell_refinement 'Bruker SAINT'
_computing_data_collection 'Bruker APEX2'
_computing_data_reduction 'Bruker SAINT'
_computing_molecular_graphics 'Bruker SHELXTL'
_computing_publication_material 'Bruker SHELXTL'
_computing_structure_refinement 'SHELXL-97 (Sheldrick, 1997)'
_computing_structure_solution 'SHELXS-97 (Sheldrick, 1990)'
_diffrn_ambient_temperature 100(2)
_diffrn_measured_fraction_theta_full 0.996
_diffrn_measured_fraction_theta_max 0.996
_diffrn_measurement_device_type 'Bruker APEX-II CCD'
_diffrn_measurement_method '\f and \w scans'
_diffrn_radiation_monochromator graphite
_diffrn_radiation_source 'fine-focus sealed tube'
_diffrn_radiation_type MoK\a
_diffrn_radiation_wavelength 0.71073
_diffrn_reflns_av_R_equivalents 0.0735
_diffrn_reflns_av_sigmaI/netI 0.0463
_diffrn_reflns_limit_h_max 21
_diffrn_reflns_limit_h_min -21
_diffrn_reflns_limit_k_max 61
_diffrn_reflns_limit_k_min -60
_diffrn_reflns_limit_l_max 28
_diffrn_reflns_limit_l_min -28
_diffrn_reflns_number 277635
_diffrn_reflns_theta_full 25.74
_diffrn_reflns_theta_max 25.74
_diffrn_reflns_theta_min 1.39
_diffrn_standards_number 0
_exptl_absorpt_coefficient_mu 0.513
_exptl_absorpt_correction_T_max 0.9650
_exptl_absorpt_correction_T_min 0.8250
_exptl_absorpt_correction_type multi-scan
_exptl_absorpt_process_details sADABS
_exptl_crystal_colour red
_exptl_crystal_density_diffrn 1.291
_exptl_crystal_density_meas ?
_exptl_crystal_description needle
_exptl_crystal_F_000 8560
_exptl_crystal_size_max 0.39
_exptl_crystal_size_mid 0.14
_exptl_crystal_size_min 0.07
_refine_diff_density_max 1.727
_refine_diff_density_min -0.914
_refine_diff_density_rms 0.063
_refine_ls_extinction_method none
_refine_ls_goodness_of_fit_ref 1.090
_refine_ls_hydrogen_treatment mixed
_refine_ls_matrix_type full
_refine_ls_number_parameters 2616
_refine_ls_number_reflns 39803
_refine_ls_number_restraints 39
_refine_ls_restrained_S_all 1.092
_refine_ls_R_factor_all 0.0752
_refine_ls_R_factor_gt 0.0532
_refine_ls_shift/su_max 0.002
_refine_ls_shift/su_mean 0.000
_refine_ls_structure_factor_coef Fsqd
_refine_ls_weighting_details 'calc w=1/[\s^2^(Fo^2^)+(0.0305P)^2^+36.3885P] where P=(Fo^2^+2Fc^2^)/3'
_refine_ls_weighting_scheme calc
_refine_ls_wR_factor_gt 0.1109
_refine_ls_wR_factor_ref 0.1201
_reflns_number_gt 30906
_reflns_number_total 39803
_reflns_threshold_expression >2sigma(I)
_cod_data_source_file ic200942u_si_001_4.cif
_cod_data_source_block Compound5
_cod_depositor_comments
;
The following automatic conversions were performed:

'_exptl_crystal_density_meas' value 'none' was changed to '?' - the
value is perceived as not measured.

Automatic conversion script
Id: cif_fix_values 3008 2015-01-20 13:52:24Z robertas 
;
_cod_database_code 4326481

loop_
_symmetry_equiv_pos_as_xyz
'x, y, z'
'-x+1/2, y+1/2, -z+1/2'
'-x, -y, -z'
'x-1/2, -y-1/2, z-1/2'

loop_
_atom_site_label
_atom_site_type_symbol
_atom_site_fract_x
_atom_site_fract_y
_atom_site_fract_z
_atom_site_U_iso_or_equiv
_atom_site_adp_type
_atom_site_occupancy
_atom_site_symmetry_multiplicity
_atom_site_calc_flag
_atom_site_refinement_flags
Ni1 Ni 0.10437(2) 0.470997(8) 0.874427(16) 0.01973(9) Uani 1 1 d .
Ni2 Ni 0.25052(2) 0.285171(7) 0.246452(16) 0.01944(9) Uani 1 1 d D
Ni3 Ni 0.75267(2) 0.324086(7) 0.325883(15) 0.01747(8) Uani 1 1 d .
Ni4 Ni 0.14658(2) 0.360121(8) 0.583077(16) 0.02033(9) Uani 1 1 d .
Ni5 Ni 0.57251(2) 0.435126(7) 0.774485(15) 0.01721(8) Uani 1 1 d .
O1 O -0.00949(13) 0.53576(4) 0.81318(9) 0.0304(5) Uani 1 1 d .
O2 O 0.04762(13) 0.42753(5) 1.00369(9) 0.0316(5) Uani 1 1 d .
O3 O 0.18308(12) 0.45933(4) 0.84063(9) 0.0283(5) Uani 1 1 d .
H3A H 0.1885 0.4693 0.8128 0.042 Uiso 1 1 calc R
O4 O 0.13259(13) 0.34843(4) 0.18080(10) 0.0331(5) Uani 1 1 d .
O5 O 0.17849(12) 0.23719(4) 0.36302(9) 0.0270(5) Uani 1 1 d .
O6 O 0.34258(12) 0.27735(4) 0.22568(10) 0.0265(5) Uani 1 1 d D
O7 O 0.82936(12) 0.37883(4) 0.22634(9) 0.0277(5) Uani 1 1 d .
O8 O 0.87068(12) 0.29920(4) 0.47544(9) 0.0279(5) Uani 1 1 d .
O9 O 0.65869(12) 0.31038(4) 0.30400(9) 0.0268(5) Uani 1 1 d .
H9A H 0.6397 0.3169 0.2720 0.040 Uiso 1 1 calc R
O10 O 0.14965(12) 0.38647(5) 0.42191(9) 0.0287(5) Uani 1 1 d .
O11 O 0.15576(13) 0.28259(4) 0.62272(9) 0.0286(5) Uani 1 1 d .
O12 O 0.14558(13) 0.38408(4) 0.64228(9) 0.0285(5) Uani 1 1 d .
H12A H 0.1444 0.3996 0.6289 0.043 Uiso 1 1 calc R
O13 O 0.66178(12) 0.50156(4) 0.72056(9) 0.0259(5) Uani 1 1 d .
O14 O 0.68725(12) 0.38760(4) 0.89488(9) 0.0252(5) Uani 1 1 d .
O15 O 0.47533(11) 0.42540(4) 0.74541(9) 0.0239(5) Uani 1 1 d .
H15A H 0.4566 0.4366 0.7206 0.036 Uiso 1 1 calc R
O16 O 0.33292(13) 0.45927(5) 0.43866(11) 0.0386(6) Uani 1 1 d .
O17 O 0.21606(18) 0.44798(7) 0.18808(14) 0.0662(9) Uani 1 1 d .
O18 O 0.52511(14) 0.30012(5) 0.01940(10) 0.0414(6) Uani 1 1 d .
N1 N 0.07746(14) 0.50125(5) 0.82700(10) 0.0216(5) Uani 1 1 d .
N2 N 0.02383(13) 0.48131(5) 0.90754(10) 0.0186(5) Uani 1 1 d .
N3 N 0.11168(14) 0.44398(5) 0.93233(10) 0.0211(5) Uani 1 1 d .
N4 N 0.22441(14) 0.31581(5) 0.19913(11) 0.0228(6) Uani 1 1 d D
N5 N 0.16028(14) 0.29219(5) 0.26953(10) 0.0208(5) Uani 1 1 d D
N6 N 0.25151(13) 0.25644(5) 0.29979(10) 0.0185(5) Uani 1 1 d D
N7 N 0.75524(13) 0.34667(5) 0.26081(10) 0.0189(5) Uani 1 1 d .
N8 N 0.84553(13) 0.33790(5) 0.34922(10) 0.0183(5) Uani 1 1 d .
N9 N 0.77509(14) 0.30495(5) 0.39700(10) 0.0211(5) Uani 1 1 d .
N10 N 0.14780(13) 0.38492(5) 0.52120(10) 0.0219(5) Uani 1 1 d .
N11 N 0.15333(13) 0.33593(5) 0.52582(10) 0.0210(5) Uani 1 1 d .
N12 N 0.14907(14) 0.32874(5) 0.62964(10) 0.0217(5) Uani 1 1 d .
N13 N 0.57968(13) 0.46668(5) 0.72973(10) 0.0190(5) Uani 1 1 d .
N14 N 0.66838(13) 0.44415(5) 0.80608(10) 0.0171(5) Uani 1 1 d .
N15 N 0.59264(13) 0.40572(5) 0.82675(10) 0.0177(5) Uani 1 1 d .
N16 N 0.27617(15) 0.40903(5) 0.76800(11) 0.0251(6) Uani 1 1 d .
N17 N 0.69379(15) 0.32027(5) 0.95088(11) 0.0259(6) Uani 1 1 d .
N18 N 0.54570(15) 0.25676(5) 0.24681(11) 0.0280(6) Uani 1 1 d .
N19 N 0.16660(19) 0.44904(7) 0.33939(14) 0.0500(5) Uani 1 1 d U
N20 N 0.00016(15) 0.39687(6) 0.12493(12) 0.0295(6) Uani 1 1 d .
N21 N 0.45079(15) 0.44585(5) 0.42795(11) 0.0274(6) Uani 1 1 d .
N22 N 0.3256(2) 0.42520(7) 0.17485(16) 0.0579(10) Uani 1 1 d .
N23 N 0.46315(16) 0.26287(6) 0.04172(12) 0.0323(7) Uani 1 1 d .
C1 C 0.01824(18) 0.51536(6) 0.83836(13) 0.0240(7) Uani 1 1 d .
C2 C -0.01485(16) 0.50302(6) 0.88707(12) 0.0201(6) Uani 1 1 d .
C3 C -0.07694(16) 0.51111(6) 0.91048(13) 0.0222(7) Uani 1 1 d .
H3B H -0.1047 0.5264 0.8962 0.027 Uiso 1 1 calc R
C4 C -0.09773(17) 0.49612(6) 0.95580(13) 0.0230(7) Uani 1 1 d .
H4A H -0.1397 0.5014 0.9731 0.028 Uiso 1 1 calc R
C5 C -0.05782(16) 0.47362(6) 0.97569(13) 0.0221(6) Uani 1 1 d .
H5A H -0.0725 0.4632 1.0060 0.027 Uiso 1 1 calc R
C6 C 0.00414(16) 0.46658(6) 0.95053(12) 0.0186(6) Uani 1 1 d .
C7 C 0.05718(17) 0.44364(6) 0.96512(12) 0.0219(6) Uani 1 1 d .
C8 C 0.16120(17) 0.42168(6) 0.93735(13) 0.0234(7) Uani 1 1 d .
C9 C 0.13360(19) 0.39688(6) 0.91689(13) 0.0269(7) Uani 1 1 d .
C10 C 0.1826(2) 0.37511(7) 0.92166(14) 0.0322(8) Uani 1 1 d .
H10A H 0.1639 0.3580 0.9097 0.039 Uiso 1 1 calc R
C11 C 0.2581(2) 0.37827(7) 0.94359(15) 0.0352(8) Uani 1 1 d .
H11A H 0.2911 0.3635 0.9451 0.042 Uiso 1 1 calc R
C12 C 0.28522(19) 0.40265(7) 0.96318(14) 0.0323(8) Uani 1 1 d .
H12B H 0.3371 0.4046 0.9779 0.039 Uiso 1 1 calc R
C13 C 0.23705(18) 0.42469(7) 0.96160(13) 0.0274(7) Uani 1 1 d .
C14 C 0.26727(18) 0.44964(7) 0.99096(13) 0.0285(7) Uani 1 1 d .
C15 C 0.24139(19) 0.45802(7) 1.04054(15) 0.0349(8) Uani 1 1 d .
H15B H 0.1998 0.4492 1.0527 0.042 Uiso 1 1 calc R
C16 C 0.2753(2) 0.47921(8) 1.07318(16) 0.0406(9) Uani 1 1 d .
H16A H 0.2577 0.4844 1.1078 0.049 Uiso 1 1 calc R
C17 C 0.3341(2) 0.49266(8) 1.05551(16) 0.0411(9) Uani 1 1 d .
H17A H 0.3566 0.5073 1.0771 0.049 Uiso 1 1 calc R
C18 C 0.3596(2) 0.48439(9) 1.00578(17) 0.0515(11) Uani 1 1 d .
H18A H 0.4005 0.4935 0.9933 0.062 Uiso 1 1 calc R
C19 C 0.3268(2) 0.46313(8) 0.97344(16) 0.0430(9) Uani 1 1 d .
H19A H 0.3453 0.4578 0.9392 0.052 Uiso 1 1 calc R
C20 C 0.05303(19) 0.39259(6) 0.89182(14) 0.0274(7) Uani 1 1 d .
C21 C 0.0173(2) 0.40773(7) 0.84510(14) 0.0318(8) Uani 1 1 d .
H21A H 0.0446 0.4211 0.8284 0.038 Uiso 1 1 calc R
C22 C -0.0581(2) 0.40325(7) 0.82309(15) 0.0367(9) Uani 1 1 d .
H22A H -0.0820 0.4135 0.7914 0.044 Uiso 1 1 calc R
C23 C -0.0982(2) 0.38388(7) 0.84720(17) 0.0403(9) Uani 1 1 d .
H23A H -0.1494 0.3809 0.8320 0.048 Uiso 1 1 calc R
C24 C -0.0639(2) 0.36903(7) 0.89307(18) 0.0432(9) Uani 1 1 d .
H24A H -0.0915 0.3558 0.9098 0.052 Uiso 1 1 calc R
C25 C 0.0111(2) 0.37331(7) 0.91505(15) 0.0340(8) Uani 1 1 d .
H25A H 0.0344 0.3628 0.9467 0.041 Uiso 1 1 calc R
C26 C 0.11404(18) 0.50974(6) 0.78006(13) 0.0259(7) Uani 1 1 d .
C27 C 0.17130(18) 0.52910(6) 0.78839(14) 0.0281(7) Uani 1 1 d .
C28 C 0.2058(2) 0.53607(7) 0.74081(16) 0.0381(9) Uani 1 1 d .
H28A H 0.2437 0.5494 0.7453 0.046 Uiso 1 1 calc R
C29 C 0.1860(2) 0.52408(8) 0.68747(16) 0.0431(10) Uani 1 1 d .
H29A H 0.2102 0.5292 0.6558 0.052 Uiso 1 1 calc R
C30 C 0.1314(2) 0.50486(8) 0.67998(15) 0.0391(9) Uani 1 1 d .
H30A H 0.1187 0.4966 0.6432 0.047 Uiso 1 1 calc R
C31 C 0.09428(19) 0.49731(7) 0.72585(14) 0.0299(8) Uani 1 1 d .
C32 C 0.0357(2) 0.47628(7) 0.71382(13) 0.0309(8) Uani 1 1 d .
C33 C -0.0382(2) 0.47977(7) 0.72370(15) 0.0365(8) Uani 1 1 d .
H33A H -0.0514 0.4955 0.7424 0.044 Uiso 1 1 calc R
C34 C -0.0923(2) 0.46068(8) 0.70654(16) 0.0428(9) Uani 1 1 d .
H34A H -0.1423 0.4635 0.7133 0.051 Uiso 1 1 calc R
C35 C -0.0745(2) 0.43765(8) 0.67971(16) 0.0438(9) Uani 1 1 d .
H35A H -0.1122 0.4248 0.6673 0.053 Uiso 1 1 calc R
C36 C -0.0017(2) 0.43335(8) 0.67110(16) 0.0466(10) Uani 1 1 d .
H36A H 0.0116 0.4172 0.6542 0.056 Uiso 1 1 calc R
C37 C 0.0522(2) 0.45277(8) 0.68731(15) 0.0388(9) Uani 1 1 d .
H37A H 0.1020 0.4499 0.6800 0.047 Uiso 1 1 calc R
C38 C 0.19899(18) 0.54266(7) 0.84489(15) 0.0289(7) Uani 1 1 d .
C39 C 0.21011(18) 0.52955(7) 0.89840(15) 0.0305(8) Uani 1 1 d .
H39A H 0.1967 0.5113 0.9001 0.037 Uiso 1 1 calc R
C40 C 0.24033(19) 0.54261(7) 0.94888(16) 0.0373(8) Uani 1 1 d .
H40A H 0.2466 0.5334 0.9849 0.045 Uiso 1 1 calc R
C41 C 0.26152(19) 0.56919(7) 0.94688(18) 0.0404(9) Uani 1 1 d .
H41A H 0.2828 0.5782 0.9814 0.049 Uiso 1 1 calc R
C42 C 0.25141(19) 0.58233(7) 0.89459(18) 0.0398(9) Uani 1 1 d .
H42A H 0.2662 0.6004 0.8930 0.048 Uiso 1 1 calc R
C43 C 0.21990(18) 0.56947(7) 0.84440(17) 0.0335(8) Uani 1 1 d .
H43A H 0.2123 0.5790 0.8088 0.040 Uiso 1 1 calc R
C44 C 0.15974(18) 0.32786(6) 0.20516(13) 0.0251(7) Uani 1 1 d .
C45 C 0.12029(17) 0.31321(6) 0.24749(13) 0.0238(7) Uani 1 1 d .
C46 C 0.05137(18) 0.31864(7) 0.26332(14) 0.0289(7) Uani 1 1 d .
H46A H 0.0227 0.3335 0.2474 0.035 Uiso 1 1 calc R
C47 C 0.02468(19) 0.30206(7) 0.30297(14) 0.0313(8) Uani 1 1 d .
H47A H -0.0229 0.3054 0.3142 0.038 Uiso 1 1 calc R
C48 C 0.06762(18) 0.28051(7) 0.32630(14) 0.0281(7) Uani 1 1 d .
H48A H 0.0502 0.2692 0.3539 0.034 Uiso 1 1 calc R
C49 C 0.13613(17) 0.27599(6) 0.30841(12) 0.0216(6) Uani 1 1 d .
C50 C 0.19132(17) 0.25422(6) 0.32694(12) 0.0217(6) Uani 1 1 d .
C51 C 0.30784(16) 0.23656(6) 0.31212(12) 0.0189(6) Uani 1 1 d .
C52 C 0.30914(17) 0.21518(6) 0.27299(13) 0.0215(6) Uani 1 1 d .
C53 C 0.36384(18) 0.19552(6) 0.28624(14) 0.0271(7) Uani 1 1 d .
H53A H 0.3657 0.1811 0.2601 0.032 Uiso 1 1 calc R
C54 C 0.41523(18) 0.19659(6) 0.33667(14) 0.0288(7) Uani 1 1 d .
H54A H 0.4511 0.1828 0.3455 0.035 Uiso 1 1 calc R
C55 C 0.41440(17) 0.21784(6) 0.37444(14) 0.0252(7) Uani 1 1 d .
H55A H 0.4501 0.2186 0.4089 0.030 Uiso 1 1 calc R
C56 C 0.36153(17) 0.23817(6) 0.36227(12) 0.0207(6) Uani 1 1 d .
C57 C 0.36433(16) 0.26133(6) 0.40249(13) 0.0228(7) Uani 1 1 d .
C58 C 0.37034(17) 0.28725(6) 0.38234(13) 0.0235(7) Uani 1 1 d .
H58A H 0.3694 0.2904 0.3421 0.028 Uiso 1 1 calc R
C59 C 0.37768(18) 0.30838(7) 0.42068(14) 0.0298(7) Uani 1 1 d .
H59A H 0.3825 0.3259 0.4067 0.036 Uiso 1 1 calc R
C60 C 0.3780(2) 0.30411(7) 0.47946(14) 0.0343(8) Uani 1 1 d .
H60A H 0.3832 0.3187 0.5056 0.041 Uiso 1 1 calc R
C61 C 0.37076(19) 0.27875(7) 0.49972(14) 0.0328(8) Uani 1 1 d .
H61A H 0.3706 0.2758 0.5399 0.039 Uiso 1 1 calc R
C62 C 0.36363(18) 0.25735(7) 0.46168(13) 0.0288(7) Uani 1 1 d .
H62A H 0.3582 0.2399 0.4760 0.035 Uiso 1 1 calc R
C63 C 0.25395(18) 0.21384(6) 0.21861(13) 0.0237(7) Uani 1 1 d .
C64 C 0.2791(2) 0.21317(6) 0.16528(14) 0.0304(8) Uani 1 1 d .
H64A H 0.3314 0.2135 0.1638 0.036 Uiso 1 1 calc R
C65 C 0.2280(2) 0.21207(7) 0.11396(15) 0.0372(9) Uani 1 1 d .
H65A H 0.2456 0.2119 0.0777 0.045 Uiso 1 1 calc R
C66 C 0.1523(2) 0.21120(7) 0.11577(15) 0.0385(9) Uani 1 1 d .
H66A H 0.1175 0.2103 0.0808 0.046 Uiso 1 1 calc R
C67 C 0.1268(2) 0.21168(7) 0.16860(16) 0.0378(9) Uani 1 1 d .
H67A H 0.0744 0.2112 0.1698 0.045 Uiso 1 1 calc R
C68 C 0.17702(18) 0.21290(6) 0.21984(14) 0.0295(7) Uani 1 1 d .
H68A H 0.1589 0.2131 0.2560 0.035 Uiso 1 1 calc R
C69 C 0.26422(17) 0.32519(6) 0.15497(13) 0.0235(7) Uani 1 1 d .
C70 C 0.33268(17) 0.33850(6) 0.16961(14) 0.0262(7) Uani 1 1 d .
C71 C 0.37323(19) 0.34532(7) 0.12546(15) 0.0320(8) Uani 1 1 d .
H71A H 0.4205 0.3539 0.1352 0.038 Uiso 1 1 calc R
C72 C 0.34658(19) 0.33996(7) 0.06811(15) 0.0347(8) Uani 1 1 d .
H72A H 0.3752 0.3447 0.0388 0.042 Uiso 1 1 calc R
C73 C 0.27762(19) 0.32760(7) 0.05358(15) 0.0322(8) Uani 1 1 d .
H73A H 0.2585 0.3243 0.0140 0.039 Uiso 1 1 calc R
C74 C 0.23596(18) 0.31990(6) 0.09625(14) 0.0274(7) Uani 1 1 d .
C75 C 0.15982(18) 0.30790(6) 0.07826(13) 0.0268(7) Uani 1 1 d .
C76 C 0.10867(19) 0.32119(7) 0.03710(14) 0.0306(8) Uani 1 1 d .
H76A H 0.1234 0.3372 0.0204 0.037 Uiso 1 1 calc R
C77 C 0.03671(19) 0.31144(7) 0.02026(14) 0.0315(8) Uani 1 1 d .
H77A H 0.0026 0.3207 -0.0078 0.038 Uiso 1 1 calc R
C78 C 0.01442(19) 0.28817(7) 0.04424(14) 0.0317(8) Uani 1 1 d .
H78A H -0.0352 0.2816 0.0334 0.038 Uiso 1 1 calc R
C79 C 0.06537(19) 0.27455(7) 0.08421(14) 0.0319(8) Uani 1 1 d .
H79A H 0.0506 0.2584 0.1004 0.038 Uiso 1 1 calc R
C80 C 0.13756(18) 0.28413(6) 0.10086(13) 0.0277(7) Uani 1 1 d .
H80A H 0.1721 0.2744 0.1279 0.033 Uiso 1 1 calc R
C81 C 0.36231(18) 0.34725(6) 0.22989(14) 0.0286(7) Uani 1 1 d .
C82 C 0.3172(2) 0.36115(7) 0.26267(15) 0.0338(8) Uani 1 1 d .
H82A H 0.2652 0.3632 0.2486 0.041 Uiso 1 1 calc R
C83 C 0.3474(2) 0.37205(8) 0.31585(17) 0.0456(10) Uani 1 1 d .
H83A H 0.3161 0.3815 0.3380 0.055 Uiso 1 1 calc R
C84 C 0.4231(2) 0.36905(9) 0.33656(17) 0.0513(11) Uani 1 1 d .
H84A H 0.4440 0.3769 0.3724 0.062 Uiso 1 1 calc R
C85 C 0.4682(2) 0.35477(9) 0.30557(17) 0.0489(11) Uani 1 1 d .
H85A H 0.5198 0.3523 0.3205 0.059 Uiso 1 1 calc R
C86 C 0.4383(2) 0.34397(7) 0.25256(16) 0.0374(9) Uani 1 1 d .
H86A H 0.4698 0.3342 0.2312 0.045 Uiso 1 1 calc R
C87 C 0.81561(17) 0.36219(6) 0.26247(13) 0.0223(7) Uani 1 1 d .
C88 C 0.87078(17) 0.35664(6) 0.31625(13) 0.0219(6) Uani 1 1 d .
C89 C 0.94081(18) 0.36800(7) 0.33324(14) 0.0280(7) Uani 1 1 d .
H89A H 0.9589 0.3815 0.3104 0.034 Uiso 1 1 calc R
C90 C 0.98397(19) 0.35930(7) 0.38427(15) 0.0334(8) Uani 1 1 d .
H90A H 1.0325 0.3666 0.3962 0.040 Uiso 1 1 calc R
C91 C 0.95643(18) 0.33988(7) 0.41795(14) 0.0281(7) Uani 1 1 d .
H91A H 0.9854 0.3339 0.4531 0.034 Uiso 1 1 calc R
C92 C 0.88578(16) 0.32949(6) 0.39898(13) 0.0217(6) Uani 1 1 d .
C93 C 0.84322(17) 0.30922(6) 0.42842(13) 0.0221(7) Uani 1 1 d .
C94 C 0.72838(18) 0.28526(6) 0.41668(12) 0.0242(7) Uani 1 1 d .
C95 C 0.66651(18) 0.29281(7) 0.44336(13) 0.0265(7) Uani 1 1 d .
C96 C 0.6176(2) 0.27317(8) 0.45754(14) 0.0380(9) Uani 1 1 d .
H96A H 0.5747 0.2782 0.4742 0.046 Uiso 1 1 calc R
C97 C 0.6305(2) 0.24676(8) 0.44780(15) 0.0448(10) Uani 1 1 d .
H97A H 0.5966 0.2337 0.4576 0.054 Uiso 1 1 calc R
C98 C 0.6923(2) 0.23926(7) 0.42392(14) 0.0406(9) Uani 1 1 d .
H98A H 0.7018 0.2209 0.4188 0.049 Uiso 1 1 calc R
C99 C 0.7417(2) 0.25826(6) 0.40698(13) 0.0299(8) Uani 1 1 d .
C100 C 0.8087(2) 0.24930(6) 0.38210(14) 0.0329(8) Uani 1 1 d .
C101 C 0.82743(19) 0.25987(6) 0.33099(15) 0.0312(8) Uani 1 1 d .
H10B H 0.7963 0.2731 0.3106 0.037 Uiso 1 1 calc R
C102 C 0.8909(2) 0.25128(7) 0.30967(17) 0.0405(9) Uani 1 1 d .
H10C H 0.9030 0.2587 0.2748 0.049 Uiso 1 1 calc R
C103 C 0.9373(2) 0.23173(8) 0.3394(2) 0.0513(12) Uani 1 1 d .
H10D H 0.9808 0.2258 0.3249 0.062 Uiso 1 1 calc R
C104 C 0.9187(3) 0.22124(8) 0.38983(19) 0.0538(12) Uani 1 1 d .
H10E H 0.9498 0.2081 0.4104 0.065 Uiso 1 1 calc R
C105 C 0.8554(2) 0.22970(7) 0.41063(17) 0.0449(10) Uani 1 1 d .
H10F H 0.8431 0.2220 0.4452 0.054 Uiso 1 1 calc R
C106 C 0.65404(17) 0.32082(7) 0.45922(12) 0.0261(7) Uani 1 1 d .
C107 C 0.58245(19) 0.33201(8) 0.44819(14) 0.0384(9) Uani 1 1 d .
H10G H 0.5421 0.3220 0.4276 0.046 Uiso 1 1 calc R
C108 C 0.5694(2) 0.35752(9) 0.46683(15) 0.0424(10) Uani 1 1 d .
H10H H 0.5202 0.3648 0.4591 0.051 Uiso 1 1 calc R
C109 C 0.6272(2) 0.37244(8) 0.49649(14) 0.0352(8) Uani 1 1 d .
H10I H 0.6180 0.3899 0.5092 0.042 Uiso 1 1 calc R
C110 C 0.69840(18) 0.36170(7) 0.50742(13) 0.0277(7) Uani 1 1 d .
H11B H 0.7386 0.3719 0.5274 0.033 Uiso 1 1 calc R
C111 C 0.71167(18) 0.33616(6) 0.48944(13) 0.0245(7) Uani 1 1 d .
H11C H 0.7609 0.3290 0.4978 0.029 Uiso 1 1 calc R
C112 C 0.69588(16) 0.34896(6) 0.21287(12) 0.0198(6) Uani 1 1 d .
C113 C 0.69141(17) 0.33041(6) 0.16735(12) 0.0223(7) Uani 1 1 d .
C114 C 0.62798(17) 0.33047(7) 0.12430(13) 0.0268(7) Uani 1 1 d .
H11D H 0.6233 0.3174 0.0946 0.032 Uiso 1 1 calc R
C115 C 0.57209(18) 0.34922(7) 0.12423(14) 0.0299(8) Uani 1 1 d .
H11E H 0.5295 0.3491 0.0946 0.036 Uiso 1 1 calc R
C116 C 0.57850(17) 0.36821(7) 0.16754(13) 0.0267(7) Uani 1 1 d .
H11F H 0.5408 0.3815 0.1666 0.032 Uiso 1 1 calc R
C117 C 0.63954(17) 0.36835(6) 0.21290(13) 0.0217(6) Uani 1 1 d .
C118 C 0.64155(16) 0.38959(6) 0.25774(13) 0.0219(6) Uani 1 1 d .
C119 C 0.62398(17) 0.41552(6) 0.23986(14) 0.0271(7) Uani 1 1 d .
H11G H 0.6130 0.4194 0.1996 0.032 Uiso 1 1 calc R
C120 C 0.62212(19) 0.43577(7) 0.27942(16) 0.0349(8) Uani 1 1 d .
H12C H 0.6094 0.4533 0.2663 0.042 Uiso 1 1 calc R
C121 C 0.63889(19) 0.43059(7) 0.33852(16) 0.0337(8) Uani 1 1 d .
H12D H 0.6384 0.4445 0.3659 0.040 Uiso 1 1 calc R
C122 C 0.65629(19) 0.40482(7) 0.35698(15) 0.0309(8) Uani 1 1 d .
H12E H 0.6676 0.4011 0.3973 0.037 Uiso 1 1 calc R
C123 C 0.65725(17) 0.38449(6) 0.31719(13) 0.0256(7) Uani 1 1 d .
H12F H 0.6687 0.3669 0.3304 0.031 Uiso 1 1 calc R
C124 C 0.75233(17) 0.31125(6) 0.16052(12) 0.0222(7) Uani 1 1 d .
C125 C 0.82516(18) 0.32009(7) 0.15920(14) 0.0286(7) Uani 1 1 d .
H12G H 0.8374 0.3382 0.1671 0.034 Uiso 1 1 calc R
C126 C 0.88026(19) 0.30265(7) 0.14640(15) 0.0319(8) Uani 1 1 d .
H12H H 0.9298 0.3089 0.1455 0.038 Uiso 1 1 calc R
C127 C 0.8631(2) 0.27618(7) 0.13494(15) 0.0350(8) Uani 1 1 d .
H12I H 0.9007 0.2643 0.1261 0.042 Uiso 1 1 calc R
C128 C 0.7911(2) 0.26714(7) 0.13640(14) 0.0331(8) Uani 1 1 d .
H12J H 0.7792 0.2490 0.1289 0.040 Uiso 1 1 calc R
C129 C 0.73625(19) 0.28456(7) 0.14870(13) 0.0284(7) Uani 1 1 d .
H12K H 0.6867 0.2782 0.1491 0.034 Uiso 1 1 calc R
C130 C 0.15091(16) 0.37449(6) 0.46882(13) 0.0235(7) Uani 1 1 d .
C131 C 0.15841(16) 0.34487(6) 0.47253(13) 0.0228(7) Uani 1 1 d .
C132 C 0.17463(18) 0.32747(7) 0.43028(14) 0.0299(8) Uani 1 1 d .
H13A H 0.1783 0.3336 0.3923 0.036 Uiso 1 1 calc R
C133 C 0.18540(19) 0.30076(7) 0.44462(14) 0.0331(8) Uani 1 1 d .
H13B H 0.1985 0.2886 0.4167 0.040 Uiso 1 1 calc R
C134 C 0.17704(18) 0.29174(7) 0.49970(14) 0.0295(7) Uani 1 1 d .
H13C H 0.1824 0.2734 0.5093 0.035 Uiso 1 1 calc R
C135 C 0.16077(17) 0.31006(6) 0.53988(13) 0.0235(7) Uani 1 1 d .
C136 C 0.15498(16) 0.30537(6) 0.60224(13) 0.0222(7) Uani 1 1 d .
C137 C 0.15648(17) 0.32730(6) 0.69094(13) 0.0222(6) Uani 1 1 d .
C138 C 0.22758(18) 0.32089(6) 0.72246(13) 0.0243(7) Uani 1 1 d .
C139 C 0.23468(19) 0.31786(6) 0.78280(14) 0.0287(7) Uani 1 1 d .
H13D H 0.2814 0.3125 0.8043 0.034 Uiso 1 1 calc R
C140 C 0.17422(19) 0.32255(6) 0.81116(14) 0.0296(7) Uani 1 1 d .
H14A H 0.1798 0.3207 0.8521 0.036 Uiso 1 1 calc R
C141 C 0.10594(19) 0.32997(6) 0.78046(14) 0.0281(7) Uani 1 1 d .
H14B H 0.0654 0.3338 0.8007 0.034 Uiso 1 1 calc R
C142 C 0.09520(18) 0.33196(6) 0.71975(13) 0.0242(7) Uani 1 1 d .
C143 C 0.01924(18) 0.33821(6) 0.68819(13) 0.0264(7) Uani 1 1 d .
C144 C -0.01293(18) 0.32392(7) 0.63909(13) 0.0274(7) Uani 1 1 d .
H14C H 0.0153 0.3103 0.6243 0.033 Uiso 1 1 calc R
C145 C -0.08536(19) 0.32925(7) 0.61161(15) 0.0333(8) Uani 1 1 d .
H14D H -0.1064 0.3193 0.5784 0.040 Uiso 1 1 calc R
C146 C -0.1266(2) 0.34907(8) 0.63274(16) 0.0387(9) Uani 1 1 d .
H14E H -0.1761 0.3528 0.6140 0.046 Uiso 1 1 calc R
C147 C -0.0960(2) 0.36338(7) 0.68100(17) 0.0382(9) Uani 1 1 d .
H14F H -0.1248 0.3769 0.6955 0.046 Uiso 1 1 calc R
C148 C -0.02392(19) 0.35826(7) 0.70864(15) 0.0320(8) Uani 1 1 d .
H14G H -0.0035 0.3684 0.7417 0.038 Uiso 1 1 calc R
C149 C 0.29431(17) 0.31680(6) 0.69312(13) 0.0238(7) Uani 1 1 d .
C150 C 0.31319(17) 0.33472(6) 0.65176(13) 0.0239(7) Uani 1 1 d .
H15C H 0.2827 0.3499 0.6419 0.029 Uiso 1 1 calc R
C151 C 0.37552(18) 0.33059(6) 0.62514(13) 0.0268(7) Uani 1 1 d .
H15D H 0.3871 0.3428 0.5968 0.032 Uiso 1 1 calc R
C152 C 0.42123(18) 0.30870(7) 0.63969(14) 0.0299(7) Uani 1 1 d .
H15E H 0.4641 0.3059 0.6214 0.036 Uiso 1 1 calc R
C153 C 0.40408(18) 0.29099(7) 0.68102(14) 0.0299(7) Uani 1 1 d .
H15F H 0.4356 0.2761 0.6916 0.036 Uiso 1 1 calc R
C154 C 0.34081(18) 0.29504(7) 0.70704(14) 0.0292(7) Uani 1 1 d .
H15G H 0.3291 0.2826 0.7350 0.035 Uiso 1 1 calc R
C155 C 0.14892(18) 0.41334(6) 0.52683(13) 0.0249(7) Uani 1 1 d .
C156 C 0.08120(18) 0.42790(7) 0.51868(14) 0.0282(7) Uani 1 1 d .
C157 C 0.0855(2) 0.45547(7) 0.52811(15) 0.0350(8) Uani 1 1 d .
H15H H 0.0405 0.4656 0.5233 0.042 Uiso 1 1 calc R
C158 C 0.1529(2) 0.46825(7) 0.54406(15) 0.0360(8) Uani 1 1 d .
H15I H 0.1540 0.4869 0.5504 0.043 Uiso 1 1 calc R
C159 C 0.2192(2) 0.45391(7) 0.55083(14) 0.0307(8) Uani 1 1 d .
H15J H 0.2657 0.4628 0.5616 0.037 Uiso 1 1 calc R
C160 C 0.21828(18) 0.42637(6) 0.54191(13) 0.0252(7) Uani 1 1 d .
C161 C 0.29213(17) 0.41263(6) 0.54695(13) 0.0240(7) Uani 1 1 d .
C162 C 0.31118(17) 0.39655(6) 0.50240(13) 0.0241(7) Uani 1 1 d .
H16B H 0.2750 0.3931 0.4691 0.029 Uiso 1 1 calc R
C163 C 0.38225(18) 0.38566(7) 0.50647(14) 0.0279(7) Uani 1 1 d .
H16C H 0.3942 0.3746 0.4761 0.033 Uiso 1 1 calc R
C164 C 0.43639(18) 0.39065(7) 0.55443(14) 0.0301(8) Uani 1 1 d .
H16D H 0.4852 0.3832 0.5567 0.036 Uiso 1 1 calc R
C165 C 0.41891(19) 0.40648(7) 0.59863(14) 0.0329(8) Uani 1 1 d .
H16E H 0.4555 0.4099 0.6317 0.039 Uiso 1 1 calc R
C166 C 0.34782(18) 0.41740(7) 0.59456(13) 0.0289(7) Uani 1 1 d .
H16F H 0.3365 0.4285 0.6250 0.035 Uiso 1 1 calc R
C167 C 0.00628(18) 0.41598(7) 0.49739(14) 0.0289(7) Uani 1 1 d .
C168 C -0.02347(18) 0.39500(7) 0.52530(14) 0.0289(7) Uani 1 1 d .
H16G H 0.0054 0.3870 0.5583 0.035 Uiso 1 1 calc R
C169 C -0.09532(19) 0.38581(7) 0.50501(15) 0.0345(8) Uani 1 1 d .
H16H H -0.1152 0.3715 0.5245 0.041 Uiso 1 1 calc R
C170 C -0.13839(19) 0.39699(8) 0.45705(16) 0.0388(9) Uani 1 1 d .
H17B H -0.1874 0.3905 0.4436 0.047 Uiso 1 1 calc R
C171 C -0.1094(2) 0.41783(8) 0.42869(17) 0.0403(9) Uani 1 1 d .
H17C H -0.1383 0.4256 0.3955 0.048 Uiso 1 1 calc R
C172 C -0.03787(19) 0.42721(7) 0.44913(16) 0.0369(8) Uani 1 1 d .
H17D H -0.0185 0.4416 0.4298 0.044 Uiso 1 1 calc R
C173 C 0.64492(17) 0.48017(6) 0.74187(12) 0.0198(6) Uani 1 1 d .
C174 C 0.69838(16) 0.46630(6) 0.78708(12) 0.0183(6) Uani 1 1 d .
C175 C 0.77188(17) 0.47314(6) 0.80840(13) 0.0227(7) Uani 1 1 d .
H17E H 0.7936 0.4888 0.7955 0.027 Uiso 1 1 calc R
C176 C 0.81335(17) 0.45657(6) 0.84921(13) 0.0246(7) Uani 1 1 d .
H17F H 0.8645 0.4605 0.8633 0.029 Uiso 1 1 calc R
C177 C 0.77994(17) 0.43422(6) 0.86943(13) 0.0226(6) Uani 1 1 d .
H17G H 0.8072 0.4232 0.8984 0.027 Uiso 1 1 calc R
C178 C 0.70648(16) 0.42837(6) 0.84668(12) 0.0181(6) Uani 1 1 d .
C179 C 0.66050(16) 0.40494(6) 0.85959(12) 0.0192(6) Uani 1 1 d .
C180 C 0.54227(16) 0.38444(6) 0.83239(13) 0.0198(6) Uani 1 1 d .
C181 C 0.53370(17) 0.36403(6) 0.79083(13) 0.0229(7) Uani 1 1 d .
C182 C 0.48056(17) 0.34406(6) 0.79461(15) 0.0275(7) Uani 1 1 d .
H18B H 0.4727 0.3306 0.7657 0.033 Uiso 1 1 calc R
C183 C 0.43969(18) 0.34363(6) 0.83968(15) 0.0308(8) Uani 1 1 d .
H18C H 0.4040 0.3299 0.8418 0.037 Uiso 1 1 calc R
C184 C 0.45025(17) 0.36311(6) 0.88204(14) 0.0283(7) Uani 1 1 d .
H18D H 0.4227 0.3624 0.9136 0.034 Uiso 1 1 calc R
C185 C 0.50127(17) 0.38397(6) 0.87888(13) 0.0232(7) Uani 1 1 d .
C186 C 0.51068(17) 0.40454(7) 0.92486(13) 0.0261(7) Uani 1 1 d .
C187 C 0.50607(18) 0.43159(7) 0.91186(15) 0.0304(8) Uani 1 1 d .
H18E H 0.4969 0.4373 0.8726 0.036 Uiso 1 1 calc R
C188 C 0.5148(2) 0.45015(8) 0.95599(17) 0.0453(10) Uani 1 1 d .
H18F H 0.5119 0.4686 0.9470 0.054 Uiso 1 1 calc R
C189 C 0.5278(2) 0.44191(10) 1.01337(18) 0.0562(12) Uani 1 1 d .
H18G H 0.5337 0.4547 1.0436 0.067 Uiso 1 1 calc R
C190 C 0.5322(2) 0.41556(10) 1.02669(17) 0.0513(11) Uani 1 1 d .
H19B H 0.5412 0.4101 1.0661 0.062 Uiso 1 1 calc R
C191 C 0.5238(2) 0.39683(8) 0.98316(14) 0.0388(9) Uani 1 1 d .
H19C H 0.5268 0.3785 0.9928 0.047 Uiso 1 1 calc R
C192 C 0.58217(17) 0.36228(6) 0.74503(13) 0.0220(6) Uani 1 1 d .
C193 C 0.55014(19) 0.36019(6) 0.68697(14) 0.0276(7) Uani 1 1 d .
H19D H 0.4973 0.3617 0.6762 0.033 Uiso 1 1 calc R
C194 C 0.5954(2) 0.35598(7) 0.64476(14) 0.0326(8) Uani 1 1 d .
H19E H 0.5732 0.3544 0.6053 0.039 Uiso 1 1 calc R
C195 C 0.6722(2) 0.35406(7) 0.65972(15) 0.0326(8) Uani 1 1 d .
H19F H 0.7028 0.3510 0.6307 0.039 Uiso 1 1 calc R
C196 C 0.70473(19) 0.35658(6) 0.71726(14) 0.0298(7) Uani 1 1 d .
H19G H 0.7577 0.3555 0.7276 0.036 Uiso 1 1 calc R
C197 C 0.66032(17) 0.36065(6) 0.75946(14) 0.0250(7) Uani 1 1 d .
H19H H 0.6830 0.3624 0.7988 0.030 Uiso 1 1 calc R
C198 C 0.52610(17) 0.47628(6) 0.68281(13) 0.0209(6) Uani 1 1 d .
C199 C 0.45889(17) 0.48814(6) 0.69324(13) 0.0214(6) Uani 1 1 d .
C200 C 0.40549(18) 0.49568(6) 0.64575(14) 0.0264(7) Uani 1 1 d .
H20A H 0.3586 0.5027 0.6522 0.032 Uiso 1 1 calc R
C201 C 0.42011(19) 0.49298(6) 0.58969(14) 0.0307(8) Uani 1 1 d .
H20B H 0.3838 0.4985 0.5580 0.037 Uiso 1 1 calc R
C202 C 0.48750(19) 0.48232(6) 0.57973(13) 0.0277(7) Uani 1 1 d .
H20C H 0.4979 0.4811 0.5411 0.033 Uiso 1 1 calc R
C203 C 0.54066(17) 0.47325(6) 0.62562(13) 0.0229(7) Uani 1 1 d .
C204 C 0.61101(18) 0.46080(6) 0.61174(12) 0.0246(7) Uani 1 1 d .
C205 C 0.65561(19) 0.47466(7) 0.57832(14) 0.0326(8) Uani 1 1 d .
H20D H 0.6428 0.4924 0.5667 0.039 Uiso 1 1 calc R
C206 C 0.7185(2) 0.46290(8) 0.56174(16) 0.0422(9) Uani 1 1 d .
H20E H 0.7480 0.4725 0.5385 0.051 Uiso 1 1 calc R
C207 C 0.7384(2) 0.43742(8) 0.57867(16) 0.0431(9) Uani 1 1 d .
H20F H 0.7814 0.4294 0.5670 0.052 Uiso 1 1 calc R
C208 C 0.6956(2) 0.42351(7) 0.61280(15) 0.0378(9) Uani 1 1 d .
H20G H 0.7097 0.4060 0.6251 0.045 Uiso 1 1 calc R
C209 C 0.63229(19) 0.43503(6) 0.62923(14) 0.0288(7) Uani 1 1 d .
H20H H 0.6031 0.4253 0.6526 0.035 Uiso 1 1 calc R
C210 C 0.44331(17) 0.49428(6) 0.75265(13) 0.0226(7) Uani 1 1 d .
C211 C 0.49670(18) 0.50674(6) 0.79354(13) 0.0263(7) Uani 1 1 d .
H21B H 0.5456 0.5099 0.7847 0.032 Uiso 1 1 calc R
C212 C 0.4793(2) 0.51452(7) 0.84675(15) 0.0360(8) Uani 1 1 d .
H21C H 0.5160 0.5231 0.8741 0.043 Uiso 1 1 calc R
C213 C 0.4080(2) 0.50977(8) 0.86017(16) 0.0405(9) Uani 1 1 d .
H21D H 0.3960 0.5151 0.8967 0.049 Uiso 1 1 calc R
C214 C 0.3548(2) 0.49732(7) 0.82049(16) 0.0367(8) Uani 1 1 d .
H21E H 0.3063 0.4938 0.8298 0.044 Uiso 1 1 calc R
C215 C 0.37212(18) 0.48995(6) 0.76721(15) 0.0289(7) Uani 1 1 d .
H21F H 0.3347 0.4817 0.7398 0.035 Uiso 1 1 calc R
C216 C 0.2046(2) 0.39795(8) 0.78202(16) 0.0396(9) Uani 1 1 d .
H21G H 0.1745 0.3911 0.7466 0.059 Uiso 1 1 calc R
H21H H 0.1766 0.4120 0.7985 0.059 Uiso 1 1 calc R
H21I H 0.2156 0.3835 0.8102 0.059 Uiso 1 1 calc R
C217 C 0.3199(2) 0.38797(7) 0.74191(16) 0.0363(8) Uani 1 1 d .
H21J H 0.2895 0.3809 0.7067 0.054 Uiso 1 1 calc R
H21K H 0.3325 0.3735 0.7699 0.054 Uiso 1 1 calc R
H21L H 0.3662 0.3957 0.7321 0.054 Uiso 1 1 calc R
C218 C 0.2588(2) 0.43081(6) 0.72551(14) 0.0311(8) Uani 1 1 d .
H21M H 0.2281 0.4239 0.6903 0.047 Uiso 1 1 calc R
H21N H 0.3057 0.4381 0.7158 0.047 Uiso 1 1 calc R
H21O H 0.2311 0.4448 0.7423 0.047 Uiso 1 1 calc R
C219 C 0.3230(2) 0.41967(7) 0.82184(15) 0.0367(8) Uani 1 1 d .
H21P H 0.2947 0.4333 0.8391 0.055 Uiso 1 1 calc R
H21Q H 0.3692 0.4275 0.8119 0.055 Uiso 1 1 calc R
H21R H 0.3358 0.4052 0.8496 0.055 Uiso 1 1 calc R
C220 C 0.7008(2) 0.29455(6) 0.98397(14) 0.0317(8) Uani 1 1 d .
H22B H 0.7004 0.2797 0.9568 0.048 Uiso 1 1 calc R
H22C H 0.6585 0.2928 1.0055 0.048 Uiso 1 1 calc R
H22D H 0.7480 0.2944 1.0112 0.048 Uiso 1 1 calc R
C221 C 0.62139(19) 0.32042(7) 0.90964(15) 0.0354(8) Uani 1 1 d .
H22E H 0.6167 0.3372 0.8879 0.053 Uiso 1 1 calc R
H22F H 0.5794 0.3187 0.9314 0.053 Uiso 1 1 calc R
H22G H 0.6207 0.3055 0.8826 0.053 Uiso 1 1 calc R
C222 C 0.6945(3) 0.34301(7) 0.99205(15) 0.0440(10) Uani 1 1 d .
H22H H 0.6901 0.3597 0.9703 0.066 Uiso 1 1 calc R
H22I H 0.7417 0.3429 1.0193 0.066 Uiso 1 1 calc R
H22J H 0.6522 0.3413 1.0136 0.066 Uiso 1 1 calc R
C223 C 0.75699(19) 0.32292(7) 0.91698(15) 0.0351(8) Uani 1 1 d .
H22K H 0.7521 0.3397 0.8955 0.053 Uiso 1 1 calc R
H22L H 0.7556 0.3081 0.8896 0.053 Uiso 1 1 calc R
H22M H 0.8048 0.3227 0.9435 0.053 Uiso 1 1 calc R
C224 C 0.4932(2) 0.23435(7) 0.22876(18) 0.0475(10) Uani 1 1 d .
H22N H 0.5048 0.2266 0.1927 0.071 Uiso 1 1 calc R
H22O H 0.4414 0.2410 0.2225 0.071 Uiso 1 1 calc R
H22P H 0.4987 0.2208 0.2592 0.071 Uiso 1 1 calc R
C225 C 0.62445(19) 0.24738(7) 0.25842(16) 0.0375(8) Uani 1 1 d .
H22Q H 0.6298 0.2341 0.2895 0.056 Uiso 1 1 calc R
H22R H 0.6578 0.2624 0.2702 0.056 Uiso 1 1 calc R
H22S H 0.6379 0.2394 0.2232 0.056 Uiso 1 1 calc R
C226 C 0.5373(2) 0.27702(8) 0.19937(15) 0.0403(9) Uani 1 1 d .
H22T H 0.5511 0.2691 0.1642 0.060 Uiso 1 1 calc R
H22U H 0.5703 0.2922 0.2113 0.060 Uiso 1 1 calc R
H22V H 0.4851 0.2831 0.1916 0.060 Uiso 1 1 calc R
C227 C 0.5242(2) 0.26933(7) 0.29987(15) 0.0357(8) Uani 1 1 d .
H22W H 0.5292 0.2563 0.3314 0.054 Uiso 1 1 calc R
H22X H 0.4720 0.2755 0.2915 0.054 Uiso 1 1 calc R
H22Y H 0.5572 0.2845 0.3115 0.054 Uiso 1 1 calc R
C228 C 0.2003(2) 0.47401(9) 0.31964(18) 0.0516(6) Uani 1 1 d U
H22Z H 0.1653 0.4888 0.3209 0.077 Uiso 1 1 calc R
H23B H 0.2103 0.4717 0.2798 0.077 Uiso 1 1 calc R
H23C H 0.2475 0.4779 0.3452 0.077 Uiso 1 1 calc R
C229 C 0.0939(2) 0.44340(9) 0.30206(18) 0.0553(6) Uani 1 1 d U
H23D H 0.0726 0.4270 0.3151 0.083 Uiso 1 1 calc R
H23E H 0.1021 0.4413 0.2618 0.083 Uiso 1 1 calc R
H23F H 0.0592 0.4582 0.3047 0.083 Uiso 1 1 calc R
C230 C 0.2204(2) 0.42643(8) 0.33719(18) 0.0498(6) Uani 1 1 d U
H23G H 0.1983 0.4100 0.3498 0.075 Uiso 1 1 calc R
H23H H 0.2674 0.4302 0.3629 0.075 Uiso 1 1 calc R
H23I H 0.2304 0.4242 0.2974 0.075 Uiso 1 1 calc R
C231 C 0.1530(2) 0.45282(9) 0.39941(17) 0.0492(6) Uani 1 1 d U
H23J H 0.1310 0.4366 0.4129 0.074 Uiso 1 1 calc R
H23K H 0.1183 0.4677 0.4009 0.074 Uiso 1 1 calc R
H23L H 0.2006 0.4567 0.4245 0.074 Uiso 1 1 calc R
C232 C -0.0025(3) 0.37257(8) 0.0910(2) 0.0675(15) Uani 1 1 d .
H23M H 0.0086 0.3767 0.0522 0.101 Uiso 1 1 calc R
H23N H -0.0526 0.3647 0.0879 0.101 Uiso 1 1 calc R
H23O H 0.0349 0.3600 0.1102 0.101 Uiso 1 1 calc R
C233 C -0.0163(2) 0.39229(10) 0.18548(18) 0.0585(12) Uani 1 1 d .
H23P H -0.0665 0.3845 0.1836 0.088 Uiso 1 1 calc R
H23Q H -0.0143 0.4093 0.2063 0.088 Uiso 1 1 calc R
H23R H 0.0211 0.3801 0.2060 0.088 Uiso 1 1 calc R
C234 C 0.07679(19) 0.40856(7) 0.13200(16) 0.0363(8) Uani 1 1 d .
H23S H 0.0908 0.4119 0.0937 0.054 Uiso 1 1 calc R
H23T H 0.1127 0.3961 0.1535 0.054 Uiso 1 1 calc R
H23U H 0.0774 0.4253 0.1535 0.054 Uiso 1 1 calc R
C235 C -0.05611(18) 0.41598(7) 0.09509(16) 0.0347(8) Uani 1 1 d .
H23V H -0.0463 0.4191 0.0555 0.052 Uiso 1 1 calc R
H23W H -0.0524 0.4328 0.1164 0.052 Uiso 1 1 calc R
H23X H -0.1067 0.4086 0.0937 0.052 Uiso 1 1 calc R
C236 C 0.39445(18) 0.44981(6) 0.45813(15) 0.0291(7) Uani 1 1 d .
H23Y H 0.4027 0.4449 0.4979 0.035 Uiso 1 1 calc R
C237 C 0.4431(2) 0.45225(7) 0.36633(14) 0.0354(8) Uani 1 1 d .
H23Z H 0.3930 0.4595 0.3532 0.053 Uiso 1 1 calc R
H24B H 0.4501 0.4361 0.3443 0.053 Uiso 1 1 calc R
H24C H 0.4812 0.4654 0.3601 0.053 Uiso 1 1 calc R
C238 C 0.52202(18) 0.43475(7) 0.45512(15) 0.0334(8) Uani 1 1 d .
H24D H 0.5202 0.4313 0.4962 0.050 Uiso 1 1 calc R
H24E H 0.5624 0.4474 0.4517 0.050 Uiso 1 1 calc R
H24F H 0.5315 0.4181 0.4358 0.050 Uiso 1 1 calc R
C239 C 0.2859(3) 0.44508(9) 0.1995(2) 0.0569(12) Uani 1 1 d .
H24G H 0.3134 0.4570 0.2263 0.068 Uiso 1 1 calc R
C240 C 0.2839(3) 0.40765(9) 0.1361(2) 0.0716(15) Uani 1 1 d .
H24H H 0.2311 0.4131 0.1297 0.107 Uiso 1 1 calc R
H24I H 0.2881 0.3896 0.1523 0.107 Uiso 1 1 calc R
H24J H 0.3033 0.4079 0.0991 0.107 Uiso 1 1 calc R
C241 C 0.4025(3) 0.42373(11) 0.1946(3) 0.0875(19) Uani 1 1 d .
H24K H 0.4174 0.4383 0.2217 0.131 Uiso 1 1 calc R
H24L H 0.4299 0.4251 0.1615 0.131 Uiso 1 1 calc R
H24M H 0.4142 0.4067 0.2143 0.131 Uiso 1 1 calc R
C242 C 0.4755(2) 0.28886(7) 0.04027(15) 0.0338(8) Uani 1 1 d .
H24N H 0.4422 0.2999 0.0573 0.041 Uiso 1 1 calc R
C243 C 0.5110(2) 0.24439(8) 0.01702(17) 0.0433(9) Uani 1 1 d .
H24O H 0.5511 0.2542 0.0024 0.065 Uiso 1 1 calc R
H24P H 0.4811 0.2347 -0.0150 0.065 Uiso 1 1 calc R
H24Q H 0.5330 0.2318 0.0469 0.065 Uiso 1 1 calc R
C244 C 0.3994(2) 0.25184(8) 0.06586(17) 0.0457(10) Uani 1 1 d .
H24R H 0.3717 0.2663 0.0812 0.069 Uiso 1 1 calc R
H24S H 0.4179 0.2394 0.0972 0.069 Uiso 1 1 calc R
H24T H 0.3661 0.2424 0.0354 0.069 Uiso 1 1 calc R
H6A H 0.3531(12) 0.2873(4) 0.2000(7) 0.066(15) Uiso 1 1 d D

loop_
_atom_site_aniso_label
_atom_site_aniso_U_11
_atom_site_aniso_U_22
_atom_site_aniso_U_33
_atom_site_aniso_U_23
_atom_site_aniso_U_13
_atom_site_aniso_U_12
Ni1 0.0222(2) 0.0188(2) 0.01932(19) 0.00279(15) 0.00674(15) 0.00286(16)
Ni2 0.02007(19) 0.0177(2) 0.02006(19) 0.00232(15) 0.00153(15) 0.00048(16)
Ni3 0.01886(19) 0.01608(19) 0.01696(18) 0.00170(15) 0.00116(14) -0.00091(15)
Ni4 0.0226(2) 0.0200(2) 0.01858(19) -0.00024(16) 0.00368(15) -0.00086(16)
Ni5 0.01886(19) 0.01488(19) 0.01726(18) 0.00174(15) 0.00080(14) -0.00239(15)
O1 0.0413(14) 0.0208(12) 0.0308(12) 0.0072(10) 0.0108(10) 0.0080(10)
O2 0.0377(13) 0.0327(13) 0.0274(12) 0.0136(10) 0.0142(10) 0.0108(11)
O3 0.0333(13) 0.0254(12) 0.0292(12) 0.0062(10) 0.0142(10) 0.0072(10)
O4 0.0339(13) 0.0256(13) 0.0399(14) 0.0123(11) 0.0059(11) 0.0089(10)
O5 0.0311(12) 0.0259(12) 0.0254(12) 0.0047(9) 0.0084(9) 0.0008(10)
O6 0.0222(11) 0.0226(12) 0.0349(13) 0.0076(10) 0.0050(10) 0.0013(9)
O7 0.0236(12) 0.0287(13) 0.0311(12) 0.0107(10) 0.0050(9) -0.0024(10)
O8 0.0316(12) 0.0291(13) 0.0207(11) 0.0037(9) -0.0034(9) 0.0032(10)
O9 0.0268(12) 0.0278(12) 0.0235(11) 0.0082(9) -0.0027(9) -0.0097(10)
O10 0.0274(12) 0.0358(13) 0.0225(11) 0.0037(10) 0.0020(9) -0.0058(10)
O11 0.0375(13) 0.0187(12) 0.0284(12) 0.0008(9) 0.0010(10) 0.0005(10)
O12 0.0430(14) 0.0196(12) 0.0228(11) 0.0000(9) 0.0054(10) -0.0026(10)
O13 0.0294(12) 0.0200(12) 0.0273(12) 0.0057(9) 0.0015(9) -0.0067(9)
O14 0.0250(11) 0.0237(12) 0.0251(11) 0.0078(9) -0.0015(9) -0.0010(9)
O15 0.0220(11) 0.0191(11) 0.0299(12) 0.0071(9) 0.0015(9) -0.0014(9)
O16 0.0291(13) 0.0393(15) 0.0468(15) 0.0118(12) 0.0041(11) 0.0016(11)
O17 0.058(2) 0.080(2) 0.064(2) -0.0089(17) 0.0209(16) -0.0045(18)
O18 0.0467(16) 0.0416(15) 0.0360(14) -0.0063(12) 0.0064(12) -0.0163(13)
N1 0.0251(14) 0.0195(13) 0.0210(13) 0.0018(10) 0.0063(11) 0.0008(11)
N2 0.0199(13) 0.0174(13) 0.0181(12) 0.0000(10) 0.0021(10) 0.0005(10)
N3 0.0229(13) 0.0214(14) 0.0197(13) 0.0033(10) 0.0052(10) 0.0046(11)
N4 0.0213(13) 0.0228(14) 0.0232(13) 0.0039(11) -0.0002(10) -0.0011(11)
N5 0.0223(13) 0.0184(13) 0.0207(13) -0.0009(10) 0.0000(10) -0.0007(11)
N6 0.0206(13) 0.0169(13) 0.0173(12) -0.0008(10) 0.0006(10) -0.0003(10)
N7 0.0170(12) 0.0207(13) 0.0190(12) 0.0029(10) 0.0028(10) 0.0009(10)
N8 0.0199(13) 0.0163(13) 0.0186(12) -0.0021(10) 0.0023(10) 0.0015(10)
N9 0.0263(14) 0.0180(13) 0.0180(12) 0.0023(10) 0.0005(10) -0.0012(11)
N10 0.0192(13) 0.0243(14) 0.0224(13) 0.0017(11) 0.0042(10) -0.0020(11)
N11 0.0183(13) 0.0242(14) 0.0202(13) -0.0010(11) 0.0020(10) -0.0017(11)
N12 0.0248(14) 0.0204(14) 0.0200(13) -0.0004(10) 0.0033(10) 0.0000(11)
N13 0.0223(13) 0.0169(13) 0.0172(12) 0.0015(10) 0.0008(10) -0.0030(10)
N14 0.0191(12) 0.0165(13) 0.0162(12) -0.0006(10) 0.0043(10) -0.0029(10)
N15 0.0185(12) 0.0144(12) 0.0199(12) 0.0024(10) 0.0021(10) -0.0031(10)
N16 0.0298(15) 0.0229(14) 0.0233(13) 0.0006(11) 0.0067(11) 0.0021(12)
N17 0.0343(15) 0.0225(14) 0.0219(13) 0.0032(11) 0.0074(11) 0.0040(12)
N18 0.0301(15) 0.0259(15) 0.0275(14) -0.0003(12) 0.0033(12) -0.0064(12)
N19 0.0486(11) 0.0551(12) 0.0452(11) 0.0154(9) 0.0037(9) -0.0121(9)
N20 0.0259(15) 0.0320(16) 0.0318(15) 0.0106(12) 0.0076(12) 0.0031(12)
N21 0.0291(15) 0.0254(15) 0.0272(14) 0.0068(11) 0.0027(12) -0.0005(12)
N22 0.073(3) 0.046(2) 0.052(2) 0.0152(18) 0.0021(19) -0.014(2)
N23 0.0337(16) 0.0306(17) 0.0307(15) -0.0012(12) -0.0012(12) -0.0038(13)
C1 0.0305(17) 0.0199(17) 0.0214(16) 0.0010(13) 0.0031(13) 0.0004(14)
C2 0.0232(16) 0.0166(15) 0.0197(15) -0.0013(12) 0.0005(12) -0.0016(12)
C3 0.0206(16) 0.0191(16) 0.0260(16) -0.0015(13) 0.0003(12) 0.0022(12)
C4 0.0205(15) 0.0253(17) 0.0235(16) -0.0052(13) 0.0048(12) -0.0015(13)
C5 0.0224(16) 0.0243(17) 0.0194(15) 0.0011(13) 0.0024(12) -0.0012(13)
C6 0.0178(14) 0.0209(16) 0.0169(14) 0.0004(12) 0.0023(11) -0.0009(12)
C7 0.0249(16) 0.0228(16) 0.0186(15) -0.0002(13) 0.0047(12) 0.0023(13)
C8 0.0283(17) 0.0240(17) 0.0200(15) 0.0078(13) 0.0101(13) 0.0095(13)
C9 0.0354(19) 0.0270(18) 0.0206(16) 0.0063(13) 0.0117(14) 0.0083(14)
C10 0.044(2) 0.0242(18) 0.0316(18) 0.0084(14) 0.0156(16) 0.0078(16)
C11 0.040(2) 0.032(2) 0.038(2) 0.0152(16) 0.0183(16) 0.0181(16)
C12 0.0276(18) 0.042(2) 0.0287(18) 0.0125(16) 0.0082(14) 0.0129(16)
C13 0.0287(17) 0.0322(19) 0.0227(16) 0.0095(14) 0.0088(13) 0.0078(14)
C14 0.0240(17) 0.037(2) 0.0235(16) 0.0087(14) 0.0005(13) 0.0087(15)
C15 0.0273(18) 0.041(2) 0.038(2) 0.0027(16) 0.0098(15) 0.0103(16)
C16 0.033(2) 0.051(2) 0.038(2) -0.0066(18) 0.0056(16) 0.0161(18)
C17 0.034(2) 0.044(2) 0.042(2) -0.0058(18) -0.0051(17) 0.0048(17)
C18 0.048(2) 0.064(3) 0.042(2) -0.005(2) 0.0061(19) -0.016(2)
C19 0.043(2) 0.058(3) 0.0291(19) -0.0025(18) 0.0107(16) -0.0102(19)
C20 0.0340(18) 0.0230(17) 0.0267(17) -0.0034(13) 0.0093(14) 0.0056(14)
C21 0.042(2) 0.0274(19) 0.0269(17) 0.0003(14) 0.0086(15) 0.0078(16)
C22 0.039(2) 0.034(2) 0.035(2) -0.0090(16) 0.0011(16) 0.0102(17)
C23 0.033(2) 0.035(2) 0.052(2) -0.0166(18) 0.0048(17) -0.0015(17)
C24 0.050(2) 0.025(2) 0.056(2) -0.0035(18) 0.015(2) -0.0036(17)
C25 0.042(2) 0.0245(18) 0.036(2) 0.0008(15) 0.0097(16) 0.0018(16)
C26 0.0318(18) 0.0218(17) 0.0265(17) 0.0082(13) 0.0115(14) 0.0068(14)
C27 0.0296(18) 0.0243(17) 0.0330(18) 0.0097(14) 0.0127(14) 0.0058(14)
C28 0.039(2) 0.035(2) 0.045(2) 0.0122(17) 0.0199(17) 0.0025(17)
C29 0.046(2) 0.054(3) 0.034(2) 0.0159(18) 0.0210(17) 0.007(2)
C30 0.046(2) 0.047(2) 0.0267(18) 0.0060(16) 0.0139(16) 0.0060(19)
C31 0.0348(19) 0.0320(19) 0.0244(17) 0.0076(14) 0.0090(14) 0.0079(15)
C32 0.041(2) 0.0328(19) 0.0189(16) 0.0023(14) 0.0051(14) 0.0052(16)
C33 0.046(2) 0.033(2) 0.0309(19) -0.0043(15) 0.0098(16) 0.0042(17)
C34 0.046(2) 0.042(2) 0.041(2) -0.0077(18) 0.0107(18) -0.0013(19)
C35 0.055(3) 0.041(2) 0.034(2) -0.0063(17) 0.0022(18) -0.0026(19)
C36 0.062(3) 0.041(2) 0.035(2) -0.0118(18) 0.0018(19) 0.007(2)
C37 0.043(2) 0.044(2) 0.0291(19) -0.0048(16) 0.0051(16) 0.0090(18)
C38 0.0226(17) 0.0270(18) 0.0397(19) 0.0034(15) 0.0130(14) 0.0015(14)
C39 0.0264(17) 0.0266(18) 0.040(2) 0.0023(15) 0.0096(15) -0.0008(14)
C40 0.0276(19) 0.040(2) 0.044(2) 0.0015(17) 0.0050(16) -0.0020(16)
C41 0.0249(18) 0.037(2) 0.059(3) -0.0134(19) 0.0058(17) -0.0012(16)
C42 0.0291(19) 0.0262(19) 0.067(3) -0.0002(18) 0.0154(18) -0.0019(15)
C43 0.0283(18) 0.0251(18) 0.051(2) 0.0065(16) 0.0190(16) 0.0047(15)
C44 0.0272(17) 0.0211(17) 0.0253(16) 0.0016(13) -0.0009(13) 0.0014(14)
C45 0.0238(16) 0.0220(17) 0.0246(16) 0.0010(13) 0.0006(13) 0.0030(13)
C46 0.0298(18) 0.0260(18) 0.0305(18) 0.0014(14) 0.0040(14) 0.0073(14)
C47 0.0258(18) 0.036(2) 0.0336(19) -0.0016(15) 0.0090(14) 0.0056(15)
C48 0.0280(17) 0.0285(18) 0.0284(17) -0.0011(14) 0.0063(14) -0.0006(14)
C49 0.0238(16) 0.0211(16) 0.0194(15) -0.0010(12) 0.0016(12) -0.0028(13)
C50 0.0278(17) 0.0190(16) 0.0175(15) -0.0003(12) 0.0013(12) -0.0002(13)
C51 0.0202(15) 0.0152(15) 0.0215(15) 0.0038(12) 0.0040(12) -0.0009(12)
C52 0.0230(16) 0.0165(15) 0.0256(16) 0.0007(12) 0.0054(13) -0.0007(12)
C53 0.0306(18) 0.0169(16) 0.0356(18) -0.0025(14) 0.0112(14) 0.0001(13)
C54 0.0277(18) 0.0228(17) 0.0366(19) 0.0063(14) 0.0071(14) 0.0086(14)
C55 0.0222(16) 0.0257(17) 0.0273(17) 0.0063(13) 0.0026(13) 0.0027(13)
C56 0.0253(16) 0.0180(16) 0.0190(15) 0.0044(12) 0.0044(12) -0.0011(13)
C57 0.0176(15) 0.0264(17) 0.0233(16) 0.0008(13) -0.0008(12) 0.0012(13)
C58 0.0243(16) 0.0256(17) 0.0197(15) 0.0016(13) 0.0003(12) -0.0020(13)
C59 0.0327(19) 0.0249(18) 0.0307(18) -0.0031(14) 0.0015(14) -0.0036(14)
C60 0.041(2) 0.033(2) 0.0276(18) -0.0099(15) 0.0010(15) -0.0056(16)
C61 0.038(2) 0.039(2) 0.0202(16) -0.0011(15) 0.0011(14) -0.0041(16)
C62 0.0312(18) 0.0303(19) 0.0228(16) 0.0039(14) -0.0021(13) 0.0012(15)
C63 0.0314(17) 0.0131(15) 0.0259(16) -0.0040(12) 0.0026(13) 0.0003(13)
C64 0.0374(19) 0.0240(18) 0.0298(18) -0.0049(14) 0.0051(15) -0.0065(15)
C65 0.058(3) 0.0282(19) 0.0250(18) -0.0070(15) 0.0058(16) -0.0058(17)
C66 0.047(2) 0.032(2) 0.0317(19) -0.0085(16) -0.0085(16) -0.0007(17)
C67 0.033(2) 0.035(2) 0.042(2) -0.0099(17) -0.0045(16) 0.0010(16)
C68 0.0320(18) 0.0269(18) 0.0287(17) -0.0082(14) 0.0021(14) -0.0022(15)
C69 0.0249(16) 0.0184(16) 0.0271(16) 0.0080(13) 0.0033(13) 0.0027(13)
C70 0.0248(17) 0.0208(17) 0.0321(18) 0.0055(13) 0.0014(13) 0.0010(13)
C71 0.0247(17) 0.0320(19) 0.039(2) 0.0067(15) 0.0042(15) -0.0022(15)
C72 0.0308(19) 0.038(2) 0.036(2) 0.0113(16) 0.0086(15) 0.0009(16)
C73 0.0335(19) 0.033(2) 0.0291(18) 0.0041(15) 0.0026(15) 0.0010(15)
C74 0.0295(18) 0.0234(17) 0.0288(17) 0.0039(14) 0.0030(14) 0.0005(14)
C75 0.0323(18) 0.0249(17) 0.0234(16) -0.0005(13) 0.0048(14) -0.0011(14)
C76 0.0348(19) 0.0265(18) 0.0297(18) 0.0012(14) 0.0027(15) -0.0015(15)
C77 0.0310(19) 0.0324(19) 0.0295(18) -0.0013(15) -0.0001(14) 0.0035(15)
C78 0.0301(18) 0.035(2) 0.0304(18) -0.0083(15) 0.0060(14) -0.0052(15)
C79 0.039(2) 0.0276(19) 0.0304(18) -0.0022(14) 0.0093(15) -0.0065(15)
C80 0.0327(18) 0.0269(18) 0.0233(16) 0.0010(13) 0.0034(14) 0.0001(14)
C81 0.0303(18) 0.0224(17) 0.0316(18) 0.0103(14) -0.0002(14) -0.0048(14)
C82 0.0341(19) 0.0313(19) 0.0338(19) 0.0049(15) -0.0021(15) -0.0004(16)
C83 0.056(3) 0.041(2) 0.038(2) -0.0009(18) 0.0025(19) -0.008(2)
C84 0.059(3) 0.058(3) 0.032(2) 0.0085(19) -0.009(2) -0.025(2)
C85 0.035(2) 0.065(3) 0.042(2) 0.021(2) -0.0096(18) -0.021(2)
C86 0.0307(19) 0.040(2) 0.041(2) 0.0142(17) 0.0029(16) -0.0039(16)
C87 0.0216(16) 0.0205(16) 0.0258(16) 0.0035(13) 0.0073(13) 0.0024(13)
C88 0.0213(16) 0.0214(16) 0.0242(16) -0.0003(13) 0.0073(12) -0.0001(13)
C89 0.0249(17) 0.0302(19) 0.0301(18) 0.0020(14) 0.0079(14) -0.0052(14)
C90 0.0234(17) 0.039(2) 0.0357(19) -0.0003(16) -0.0010(14) -0.0077(15)
C91 0.0265(17) 0.0302(19) 0.0259(17) 0.0001(14) -0.0014(13) 0.0021(14)
C92 0.0201(15) 0.0232(17) 0.0211(15) -0.0021(12) 0.0009(12) 0.0045(13)
C93 0.0247(16) 0.0206(16) 0.0203(16) -0.0033(12) 0.0014(13) 0.0047(13)
C94 0.0306(17) 0.0235(17) 0.0166(15) 0.0047(12) -0.0024(13) -0.0062(14)
C95 0.0301(18) 0.0320(19) 0.0167(15) 0.0056(13) 0.0018(13) -0.0074(14)
C96 0.043(2) 0.052(2) 0.0190(17) -0.0023(16) 0.0075(15) -0.0227(18)
C97 0.066(3) 0.044(2) 0.0237(18) 0.0034(16) 0.0045(18) -0.030(2)
C98 0.065(3) 0.028(2) 0.0239(18) 0.0054(15) -0.0073(17) -0.0161(18)
C99 0.043(2) 0.0244(18) 0.0188(16) 0.0043(13) -0.0045(14) -0.0045(15)
C100 0.045(2) 0.0195(17) 0.0286(18) -0.0040(14) -0.0113(15) 0.0003(15)
C101 0.0329(19) 0.0192(17) 0.039(2) -0.0069(14) -0.0023(15) 0.0023(14)
C102 0.039(2) 0.033(2) 0.048(2) -0.0195(17) 0.0002(17) -0.0022(17)
C103 0.039(2) 0.040(2) 0.068(3) -0.034(2) -0.012(2) 0.0107(19)
C104 0.063(3) 0.033(2) 0.054(3) -0.019(2) -0.026(2) 0.018(2)
C105 0.064(3) 0.0243(19) 0.038(2) -0.0076(16) -0.0190(19) 0.0042(19)
C106 0.0253(17) 0.038(2) 0.0158(15) 0.0019(13) 0.0062(12) -0.0031(14)
C107 0.0230(18) 0.067(3) 0.0249(18) -0.0031(17) 0.0027(14) -0.0055(17)
C108 0.0282(19) 0.068(3) 0.0315(19) -0.0021(19) 0.0046(15) 0.0195(19)
C109 0.039(2) 0.044(2) 0.0243(17) 0.0015(15) 0.0084(15) 0.0133(17)
C110 0.0292(18) 0.0346(19) 0.0201(16) 0.0032(14) 0.0067(13) 0.0041(15)
C111 0.0260(17) 0.0289(18) 0.0189(15) 0.0057(13) 0.0050(13) 0.0023(14)
C112 0.0197(15) 0.0221(16) 0.0183(15) 0.0059(12) 0.0056(12) -0.0002(12)
C113 0.0251(16) 0.0232(17) 0.0198(15) 0.0072(12) 0.0079(12) -0.0029(13)
C114 0.0258(17) 0.0359(19) 0.0192(15) 0.0020(14) 0.0048(13) -0.0050(14)
C115 0.0241(17) 0.043(2) 0.0225(16) 0.0049(15) 0.0020(13) 0.0001(15)
C116 0.0195(16) 0.0332(19) 0.0275(17) 0.0075(14) 0.0041(13) 0.0026(14)
C117 0.0228(16) 0.0218(16) 0.0215(15) 0.0074(12) 0.0068(12) 0.0004(13)
C118 0.0155(15) 0.0247(17) 0.0268(16) 0.0032(13) 0.0074(12) 0.0006(12)
C119 0.0247(17) 0.0245(17) 0.0325(18) 0.0073(14) 0.0062(14) 0.0011(14)
C120 0.0339(19) 0.0215(18) 0.052(2) 0.0090(16) 0.0149(17) 0.0039(15)
C121 0.0335(19) 0.0258(19) 0.045(2) -0.0059(16) 0.0160(16) 0.0000(15)
C122 0.0342(19) 0.0318(19) 0.0286(18) -0.0010(15) 0.0106(15) 0.0021(15)
C123 0.0247(17) 0.0239(17) 0.0293(17) 0.0034(14) 0.0073(13) 0.0069(13)
C124 0.0270(16) 0.0231(17) 0.0174(15) 0.0017(12) 0.0065(12) 0.0002(13)
C125 0.0328(18) 0.0239(18) 0.0298(18) -0.0009(14) 0.0075(14) -0.0001(14)
C126 0.0273(18) 0.034(2) 0.0364(19) 0.0020(15) 0.0125(15) 0.0030(15)
C127 0.038(2) 0.032(2) 0.037(2) 0.0025(16) 0.0132(16) 0.0102(16)
C128 0.044(2) 0.0233(18) 0.0320(19) 0.0012(14) 0.0076(16) 0.0015(16)
C129 0.0323(18) 0.0304(19) 0.0232(16) 0.0035(14) 0.0064(14) -0.0042(15)
C130 0.0156(15) 0.0330(19) 0.0216(16) 0.0026(13) 0.0019(12) -0.0047(13)
C131 0.0159(15) 0.0325(18) 0.0192(15) -0.0015(13) 0.0001(12) -0.0025(13)
C132 0.0288(18) 0.041(2) 0.0198(16) -0.0025(14) 0.0017(13) -0.0003(15)
C133 0.0312(19) 0.041(2) 0.0262(18) -0.0125(15) 0.0006(14) 0.0034(16)
C134 0.0301(18) 0.0294(19) 0.0273(17) -0.0055(14) -0.0009(14) 0.0014(15)
C135 0.0188(15) 0.0244(17) 0.0258(16) -0.0038(13) -0.0014(12) -0.0009(13)
C136 0.0191(15) 0.0231(17) 0.0236(16) -0.0015(13) 0.0003(12) -0.0006(13)
C137 0.0288(17) 0.0144(15) 0.0228(16) 0.0016(12) 0.0026(13) -0.0032(13)
C138 0.0302(17) 0.0190(16) 0.0236(16) -0.0003(13) 0.0040(13) -0.0081(13)
C139 0.0339(19) 0.0244(18) 0.0258(17) 0.0034(13) -0.0018(14) -0.0068(14)
C140 0.040(2) 0.0274(18) 0.0207(16) -0.0007(13) 0.0013(14) -0.0112(15)
C141 0.0359(19) 0.0226(17) 0.0275(17) -0.0036(13) 0.0099(14) -0.0084(14)
C142 0.0313(18) 0.0167(16) 0.0248(16) -0.0006(12) 0.0048(13) -0.0030(13)
C143 0.0291(17) 0.0257(18) 0.0263(17) 0.0033(13) 0.0097(14) -0.0025(14)
C144 0.0286(17) 0.0269(18) 0.0272(17) 0.0052(14) 0.0062(14) -0.0041(14)
C145 0.0315(19) 0.038(2) 0.0299(18) 0.0074(15) 0.0050(15) -0.0080(16)
C146 0.0277(19) 0.043(2) 0.045(2) 0.0171(18) 0.0068(16) 0.0006(17)
C147 0.036(2) 0.031(2) 0.053(2) 0.0104(17) 0.0210(18) 0.0074(16)
C148 0.037(2) 0.0268(18) 0.0358(19) 0.0030(15) 0.0159(15) -0.0020(15)
C149 0.0243(16) 0.0222(17) 0.0226(16) -0.0019(13) -0.0040(13) -0.0044(13)
C150 0.0264(17) 0.0202(16) 0.0237(16) -0.0013(13) -0.0008(13) -0.0016(13)
C151 0.0295(18) 0.0249(18) 0.0243(16) -0.0023(13) -0.0012(13) -0.0095(14)
C152 0.0252(17) 0.0331(19) 0.0302(18) -0.0068(15) 0.0001(14) -0.0034(15)
C153 0.0276(18) 0.0237(18) 0.0359(19) -0.0025(14) -0.0027(14) 0.0010(14)
C154 0.0287(18) 0.0254(18) 0.0306(18) 0.0039(14) -0.0046(14) -0.0050(14)
C155 0.0287(17) 0.0247(17) 0.0222(16) 0.0031(13) 0.0071(13) -0.0015(14)
C156 0.0265(17) 0.0295(19) 0.0303(18) 0.0043(14) 0.0095(14) -0.0008(14)
C157 0.036(2) 0.0280(19) 0.044(2) 0.0021(16) 0.0159(16) 0.0053(16)
C158 0.046(2) 0.0238(18) 0.042(2) -0.0022(15) 0.0181(17) -0.0028(16)
C159 0.0351(19) 0.0284(19) 0.0309(18) -0.0038(14) 0.0122(15) -0.0061(15)
C160 0.0277(17) 0.0272(18) 0.0220(16) 0.0018(13) 0.0076(13) -0.0022(14)
C161 0.0254(16) 0.0240(17) 0.0236(16) 0.0051(13) 0.0068(13) -0.0038(13)
C162 0.0243(16) 0.0262(17) 0.0216(16) 0.0006(13) 0.0031(13) -0.0065(13)
C163 0.0286(18) 0.0278(18) 0.0285(17) 0.0010(14) 0.0084(14) -0.0027(14)
C164 0.0225(17) 0.0328(19) 0.0345(19) 0.0112(15) 0.0030(14) -0.0012(14)
C165 0.0289(18) 0.040(2) 0.0277(18) 0.0066(15) -0.0014(14) -0.0096(16)
C166 0.0320(18) 0.035(2) 0.0210(16) -0.0008(14) 0.0086(14) -0.0069(15)
C167 0.0240(17) 0.0313(19) 0.0329(18) 0.0036(15) 0.0088(14) 0.0013(14)
C168 0.0239(17) 0.0345(19) 0.0290(17) 0.0057(14) 0.0058(14) 0.0036(14)
C169 0.0264(18) 0.038(2) 0.041(2) 0.0074(16) 0.0119(15) -0.0020(15)
C170 0.0215(18) 0.048(2) 0.047(2) 0.0078(18) 0.0066(16) -0.0001(16)
C171 0.0285(19) 0.048(2) 0.044(2) 0.0153(18) 0.0039(16) 0.0080(17)
C172 0.033(2) 0.035(2) 0.045(2) 0.0136(17) 0.0123(16) 0.0031(16)
C173 0.0262(16) 0.0183(16) 0.0151(14) -0.0016(12) 0.0040(12) 0.0003(13)
C174 0.0213(15) 0.0165(15) 0.0175(14) -0.0026(11) 0.0045(12) -0.0024(12)
C175 0.0251(16) 0.0204(16) 0.0228(16) -0.0024(13) 0.0043(13) -0.0058(13)
C176 0.0211(16) 0.0258(17) 0.0259(16) -0.0028(13) 0.0005(13) -0.0045(13)
C177 0.0234(16) 0.0218(16) 0.0215(15) 0.0008(13) -0.0008(12) 0.0014(13)
C178 0.0210(15) 0.0175(15) 0.0158(14) -0.0005(12) 0.0026(11) 0.0007(12)
C179 0.0194(15) 0.0204(16) 0.0183(15) -0.0008(12) 0.0040(12) 0.0014(12)
C180 0.0196(15) 0.0148(15) 0.0239(15) 0.0070(12) -0.0003(12) 0.0016(12)
C181 0.0231(16) 0.0160(16) 0.0271(16) 0.0032(12) -0.0045(13) 0.0008(12)
C182 0.0265(17) 0.0156(16) 0.0376(19) 0.0025(14) -0.0035(14) -0.0026(13)
C183 0.0227(17) 0.0202(17) 0.048(2) 0.0067(15) 0.0011(15) -0.0068(14)
C184 0.0217(16) 0.0288(18) 0.0360(19) 0.0117(15) 0.0099(14) 0.0015(14)
C185 0.0208(16) 0.0207(16) 0.0275(16) 0.0063(13) 0.0026(13) 0.0012(13)
C186 0.0203(16) 0.0336(19) 0.0257(16) 0.0008(14) 0.0072(13) -0.0008(14)
C187 0.0308(18) 0.0320(19) 0.0296(18) -0.0056(15) 0.0087(14) -0.0043(15)
C188 0.048(2) 0.043(2) 0.048(2) -0.0183(19) 0.0178(19) -0.0104(19)
C189 0.055(3) 0.075(3) 0.040(2) -0.031(2) 0.014(2) -0.010(2)
C190 0.050(3) 0.078(3) 0.027(2) -0.004(2) 0.0084(18) 0.001(2)
C191 0.036(2) 0.055(2) 0.0259(18) 0.0047(17) 0.0073(15) 0.0019(18)
C192 0.0274(17) 0.0107(15) 0.0271(16) 0.0004(12) 0.0014(13) 0.0004(12)
C193 0.0300(18) 0.0201(17) 0.0306(17) 0.0007(14) -0.0025(14) -0.0003(14)
C194 0.045(2) 0.0290(19) 0.0217(17) 0.0009(14) -0.0009(15) 0.0032(16)
C195 0.042(2) 0.0279(19) 0.0307(18) 0.0010(14) 0.0127(15) 0.0033(16)
C196 0.0311(18) 0.0257(18) 0.0329(18) 0.0002(14) 0.0056(14) 0.0010(14)
C197 0.0279(17) 0.0204(16) 0.0255(16) 0.0001(13) 0.0002(13) 0.0004(13)
C198 0.0239(16) 0.0144(15) 0.0229(15) 0.0022(12) -0.0012(12) -0.0067(12)
C199 0.0243(16) 0.0139(15) 0.0251(16) 0.0021(12) 0.0004(13) -0.0036(12)
C200 0.0270(17) 0.0165(16) 0.0329(18) 0.0009(13) -0.0039(14) -0.0022(13)
C201 0.037(2) 0.0229(18) 0.0283(18) 0.0043(14) -0.0071(15) -0.0040(15)
C202 0.0386(19) 0.0235(17) 0.0193(16) 0.0009(13) -0.0007(14) -0.0070(15)
C203 0.0277(17) 0.0174(16) 0.0222(16) 0.0013(12) -0.0001(13) -0.0058(13)
C204 0.0306(17) 0.0253(17) 0.0168(15) -0.0055(13) 0.0000(13) -0.0037(14)
C205 0.037(2) 0.033(2) 0.0287(18) 0.0018(15) 0.0075(15) -0.0025(16)
C206 0.046(2) 0.048(2) 0.036(2) 0.0002(18) 0.0179(17) -0.0108(19)
C207 0.042(2) 0.050(3) 0.040(2) -0.0061(18) 0.0131(17) 0.0034(19)
C208 0.046(2) 0.031(2) 0.037(2) -0.0018(16) 0.0095(17) 0.0068(17)
C209 0.0364(19) 0.0233(17) 0.0269(17) 0.0008(14) 0.0055(14) -0.0029(15)
C210 0.0255(16) 0.0144(15) 0.0273(16) 0.0039(12) 0.0017(13) -0.0001(13)
C211 0.0256(17) 0.0253(17) 0.0284(17) -0.0017(14) 0.0052(13) -0.0006(14)
C212 0.034(2) 0.041(2) 0.0323(19) -0.0085(16) 0.0025(15) -0.0005(16)
C213 0.043(2) 0.048(2) 0.033(2) -0.0089(17) 0.0157(17) 0.0018(18)
C214 0.0308(19) 0.037(2) 0.046(2) 0.0008(17) 0.0164(16) 0.0003(16)
C215 0.0252(17) 0.0224(17) 0.0383(19) -0.0020(14) 0.0026(14) -0.0020(14)
C216 0.036(2) 0.046(2) 0.039(2) 0.0027(17) 0.0136(17) -0.0056(17)
C217 0.046(2) 0.0247(19) 0.039(2) -0.0047(15) 0.0109(17) 0.0076(16)
C218 0.042(2) 0.0229(18) 0.0293(18) 0.0035(14) 0.0082(15) 0.0038(15)
C219 0.036(2) 0.040(2) 0.0323(19) -0.0063(16) 0.0000(15) 0.0021(17)
C220 0.044(2) 0.0244(18) 0.0273(17) 0.0054(14) 0.0070(15) 0.0080(15)
C221 0.0336(19) 0.035(2) 0.037(2) 0.0101(16) 0.0031(15) 0.0039(16)
C222 0.081(3) 0.0250(19) 0.0275(19) -0.0001(15) 0.0136(19) 0.0026(19)
C223 0.0300(19) 0.042(2) 0.0350(19) 0.0040(16) 0.0108(15) 0.0015(16)
C224 0.051(2) 0.031(2) 0.058(3) -0.0073(19) 0.000(2) -0.0179(18)
C225 0.033(2) 0.037(2) 0.043(2) -0.0007(17) 0.0071(16) -0.0012(16)
C226 0.048(2) 0.041(2) 0.0312(19) 0.0105(16) 0.0042(17) -0.0033(18)
C227 0.039(2) 0.040(2) 0.0310(19) -0.0005(16) 0.0132(16) -0.0052(17)
C228 0.0499(13) 0.0554(13) 0.0484(13) 0.0171(11) 0.0047(11) -0.0114(11)
C229 0.0527(13) 0.0606(14) 0.0496(12) 0.0141(12) -0.0010(11) -0.0140(11)
C230 0.0515(13) 0.0540(13) 0.0440(13) 0.0120(11) 0.0075(11) -0.0126(11)
C231 0.0472(13) 0.0543(14) 0.0455(11) 0.0139(11) 0.0051(10) -0.0088(11)
C232 0.067(3) 0.036(2) 0.085(3) -0.017(2) -0.033(3) 0.020(2)
C233 0.055(3) 0.078(3) 0.047(2) 0.025(2) 0.021(2) 0.001(2)
C234 0.0284(18) 0.039(2) 0.039(2) 0.0100(17) -0.0011(15) 0.0023(16)
C235 0.0258(18) 0.038(2) 0.042(2) 0.0102(16) 0.0092(15) 0.0094(15)
C236 0.0304(19) 0.0251(18) 0.0307(18) 0.0042(14) 0.0010(14) -0.0067(15)
C237 0.043(2) 0.034(2) 0.0296(18) 0.0070(15) 0.0054(16) -0.0045(16)
C238 0.0300(18) 0.036(2) 0.0336(19) 0.0064(15) 0.0026(15) 0.0030(16)
C239 0.062(3) 0.053(3) 0.060(3) -0.004(2) 0.026(2) -0.001(2)
C240 0.094(4) 0.038(3) 0.081(4) 0.013(2) 0.008(3) 0.012(3)
C241 0.061(3) 0.071(4) 0.134(5) 0.043(4) 0.026(3) 0.008(3)
C242 0.036(2) 0.033(2) 0.0307(19) -0.0060(15) 0.0008(15) -0.0033(16)
C243 0.038(2) 0.039(2) 0.051(2) -0.0034(18) -0.0009(18) 0.0071(17)
C244 0.050(2) 0.046(2) 0.042(2) 0.0004(18) 0.0114(19) -0.0129(19)

loop_
_atom_type_symbol
_atom_type_description
_atom_type_scat_dispersion_real
_atom_type_scat_dispersion_imag
_atom_type_scat_source
C C 0.0033 0.0016 'International Tables Vol C Tables 4.2.6.8 and 6.1.1.4'
H H 0.0000 0.0000 'International Tables Vol C Tables 4.2.6.8 and 6.1.1.4'
N N 0.0061 0.0033 'International Tables Vol C Tables 4.2.6.8 and 6.1.1.4'
O O 0.0106 0.0060 'International Tables Vol C Tables 4.2.6.8 and 6.1.1.4'
Ni Ni 0.3393 1.1124 'International Tables Vol C Tables 4.2.6.8 and 6.1.1.4'

loop_
_geom_angle_atom_site_label_1
_geom_angle_atom_site_label_2
_geom_angle_atom_site_label_3
_geom_angle
N2 Ni1 O3 177.60(11)
N2 Ni1 N1 82.57(10)
O3 Ni1 N1 98.71(10)
N2 Ni1 N3 82.79(10)
O3 Ni1 N3 95.98(10)
N1 Ni1 N3 165.27(10)
N5 Ni2 O6 177.83(11)
N5 Ni2 N6 82.68(10)
O6 Ni2 N6 95.29(10)
N5 Ni2 N4 82.16(11)
O6 Ni2 N4 99.87(10)
N6 Ni2 N4 164.84(11)
N8 Ni3 O9 178.70(11)
N8 Ni3 N7 82.85(10)
O9 Ni3 N7 97.96(10)
N8 Ni3 N9 82.59(11)
O9 Ni3 N9 96.60(10)
N7 Ni3 N9 165.43(11)
N11 Ni4 O12 176.66(11)
N11 Ni4 N10 82.67(11)
O12 Ni4 N10 98.20(10)
N11 Ni4 N12 82.36(11)
O12 Ni4 N12 96.68(10)
N10 Ni4 N12 165.00(11)
N14 Ni5 O15 177.69(10)
N14 Ni5 N13 82.80(10)
O15 Ni5 N13 99.20(10)
N14 Ni5 N15 82.01(10)
O15 Ni5 N15 96.01(9)
N13 Ni5 N15 164.77(10)
Ni1 O3 H3A 109.5
Ni2 O6 H6A 112.2(17)
Ni3 O9 H9A 109.5
Ni4 O12 H12A 109.5
Ni5 O15 H15A 109.5
C1 N1 C26 118.0(2)
C1 N1 Ni1 116.6(2)
C26 N1 Ni1 125.4(2)
C6 N2 C2 122.2(3)
C6 N2 Ni1 118.8(2)
C2 N2 Ni1 119.0(2)
C7 N3 C8 116.7(2)
C7 N3 Ni1 116.1(2)
C8 N3 Ni1 126.31(19)
C44 N4 C69 118.0(2)
C44 N4 Ni2 116.4(2)
C69 N4 Ni2 125.3(2)
C45 N5 C49 121.9(3)
C45 N5 Ni2 119.4(2)
C49 N5 Ni2 118.7(2)
C50 N6 C51 116.7(2)
C50 N6 Ni2 116.4(2)
C51 N6 Ni2 126.83(19)
C87 N7 C112 119.0(2)
C87 N7 Ni3 116.52(19)
C112 N7 Ni3 124.43(19)
C92 N8 C88 122.2(3)
C92 N8 Ni3 119.3(2)
C88 N8 Ni3 118.4(2)
C93 N9 C94 118.1(2)
C93 N9 Ni3 116.5(2)
C94 N9 Ni3 125.21(19)
C130 N10 C155 118.1(3)
C130 N10 Ni4 116.2(2)
C155 N10 Ni4 125.65(19)
C131 N11 C135 122.2(3)
C131 N11 Ni4 118.5(2)
C135 N11 Ni4 118.8(2)
C136 N12 C137 115.6(2)
C136 N12 Ni4 116.5(2)
C137 N12 Ni4 127.3(2)
C173 N13 C198 117.1(2)
C173 N13 Ni5 115.62(19)
C198 N13 Ni5 127.14(19)
C178 N14 C174 122.4(2)
C178 N14 Ni5 119.12(19)
C174 N14 Ni5 118.47(19)
C179 N15 C180 117.7(2)
C179 N15 Ni5 116.92(19)
C180 N15 Ni5 125.39(18)
C218 N16 C216 108.9(3)
C218 N16 C219 109.3(3)
C216 N16 C219 110.2(3)
C218 N16 C217 108.7(2)
C216 N16 C217 110.6(3)
C219 N16 C217 109.1(3)
C223 N17 C222 110.0(3)
C223 N17 C221 108.7(2)
C222 N17 C221 109.2(3)
C223 N17 C220 109.9(3)
C222 N17 C220 109.7(2)
C221 N17 C220 109.3(3)
C225 N18 C224 111.1(3)
C225 N18 C227 110.4(3)
C224 N18 C227 108.6(3)
C225 N18 C226 109.7(3)
C224 N18 C226 108.6(3)
C227 N18 C226 108.4(3)
C231 N19 C229 108.7(3)
C231 N19 C228 108.7(3)
C229 N19 C228 110.1(3)
C231 N19 C230 109.5(3)
C229 N19 C230 110.5(3)
C228 N19 C230 109.3(3)
C232 N20 C234 110.1(3)
C232 N20 C235 109.0(3)
C234 N20 C235 110.5(3)
C232 N20 C233 112.8(3)
C234 N20 C233 105.8(3)
C235 N20 C233 108.5(3)
C236 N21 C238 121.3(3)
C236 N21 C237 121.5(3)
C238 N21 C237 117.2(3)
C241 N22 C240 126.0(5)
C241 N22 C239 116.6(4)
C240 N22 C239 117.3(4)
C242 N23 C243 120.7(3)
C242 N23 C244 121.9(3)
C243 N23 C244 117.4(3)
O1 C1 N1 127.9(3)
O1 C1 C2 121.4(3)
N1 C1 C2 110.7(3)
N2 C2 C3 120.5(3)
N2 C2 C1 111.2(3)
C3 C2 C1 128.4(3)
C2 C3 C4 118.0(3)
C2 C3 H3B 121.0
C4 C3 H3B 121.0
C5 C4 C3 120.7(3)
C5 C4 H4A 119.7
C3 C4 H4A 119.7
C4 C5 C6 118.6(3)
C4 C5 H5A 120.7
C6 C5 H5A 120.7
N2 C6 C5 120.1(3)
N2 C6 C7 111.2(2)
C5 C6 C7 128.8(3)
O2 C7 N3 128.3(3)
O2 C7 C6 120.6(3)
N3 C7 C6 111.0(2)
C9 C8 C13 120.4(3)
C9 C8 N3 119.2(3)
C13 C8 N3 120.4(3)
C8 C9 C10 118.9(3)
C8 C9 C20 122.3(3)
C10 C9 C20 118.7(3)
C11 C10 C9 120.7(3)
C11 C10 H10A 119.7
C9 C10 H10A 119.7
C12 C11 C10 120.3(3)
C12 C11 H11A 119.9
C10 C11 H11A 119.9
C11 C12 C13 120.6(3)
C11 C12 H12B 119.7
C13 C12 H12B 119.7
C8 C13 C12 119.0(3)
C8 C13 C14 122.6(3)
C12 C13 C14 118.1(3)
C15 C14 C19 118.5(3)
C15 C14 C13 119.7(3)
C19 C14 C13 121.4(3)
C14 C15 C16 121.0(3)
C14 C15 H15B 119.5
C16 C15 H15B 119.5
C17 C16 C15 120.4(3)
C17 C16 H16A 119.8
C15 C16 H16A 119.8
C16 C17 C18 118.6(4)
C16 C17 H17A 120.7
C18 C17 H17A 120.7
C17 C18 C19 121.4(4)
C17 C18 H18A 119.3
C19 C18 H18A 119.3
C14 C19 C18 120.1(4)
C14 C19 H19A 119.9
C18 C19 H19A 119.9
C25 C20 C21 118.1(3)
C25 C20 C9 120.1(3)
C21 C20 C9 121.8(3)
C22 C21 C20 120.1(3)
C22 C21 H21A 119.9
C20 C21 H21A 119.9
C23 C22 C21 120.3(3)
C23 C22 H22A 119.8
C21 C22 H22A 119.8
C24 C23 C22 120.0(4)
C24 C23 H23A 120.0
C22 C23 H23A 120.0
C23 C24 C25 120.0(4)
C23 C24 H24A 120.0
C25 C24 H24A 120.0
C24 C25 C20 121.5(3)
C24 C25 H25A 119.3
C20 C25 H25A 119.3
C31 C26 C27 120.6(3)
C31 C26 N1 118.3(3)
C27 C26 N1 121.0(3)
C28 C27 C26 118.0(3)
C28 C27 C38 117.1(3)
C26 C27 C38 124.9(3)
C29 C28 C27 121.5(4)
C29 C28 H28A 119.3
C27 C28 H28A 119.3
C30 C29 C28 120.2(3)
C30 C29 H29A 119.9
C28 C29 H29A 119.9
C29 C30 C31 120.8(3)
C29 C30 H30A 119.6
C31 C30 H30A 119.6
C30 C31 C26 118.8(3)
C30 C31 C32 117.2(3)
C26 C31 C32 123.9(3)
C37 C32 C33 117.1(3)
C37 C32 C31 119.6(3)
C33 C32 C31 123.1(3)
C34 C33 C32 120.8(3)
C34 C33 H33A 119.6
C32 C33 H33A 119.6
C35 C34 C33 120.8(4)
C35 C34 H34A 119.6
C33 C34 H34A 119.6
C36 C35 C34 119.6(4)
C36 C35 H35A 120.2
C34 C35 H35A 120.2
C35 C36 C37 119.5(4)
C35 C36 H36A 120.2
C37 C36 H36A 120.2
C36 C37 C32 122.1(4)
C36 C37 H37A 118.9
C32 C37 H37A 118.9
C39 C38 C43 117.4(3)
C39 C38 C27 123.5(3)
C43 C38 C27 119.0(3)
C40 C39 C38 121.2(3)
C40 C39 H39A 119.4
C38 C39 H39A 119.4
C39 C40 C41 120.0(4)
C39 C40 H40A 120.0
C41 C40 H40A 120.0
C42 C41 C40 119.5(4)
C42 C41 H41A 120.3
C40 C41 H41A 120.3
C41 C42 C43 120.5(3)
C41 C42 H42A 119.7
C43 C42 H42A 119.7
C42 C43 C38 121.3(3)
C42 C43 H43A 119.3
C38 C43 H43A 119.3
O4 C44 N4 128.0(3)
O4 C44 C45 121.2(3)
N4 C44 C45 110.9(3)
N5 C45 C46 120.6(3)
N5 C45 C44 111.1(3)
C46 C45 C44 128.3(3)
C45 C46 C47 118.7(3)
C45 C46 H46A 120.6
C47 C46 H46A 120.6
C46 C47 C48 120.0(3)
C46 C47 H47A 120.0
C48 C47 H47A 120.0
C49 C48 C47 118.6(3)
C49 C48 H48A 120.7
C47 C48 H48A 120.7
N5 C49 C48 120.2(3)
N5 C49 C50 111.6(3)
C48 C49 C50 128.2(3)
O5 C50 N6 128.6(3)
O5 C50 C49 120.8(3)
N6 C50 C49 110.6(2)
C56 C51 C52 120.3(3)
C56 C51 N6 120.5(3)
C52 C51 N6 119.1(3)
C53 C52 C51 118.5(3)
C53 C52 C63 120.8(3)
C51 C52 C63 120.6(3)
C54 C53 C52 121.2(3)
C54 C53 H53A 119.4
C52 C53 H53A 119.4
C53 C54 C55 120.0(3)
C53 C54 H54A 120.0
C55 C54 H54A 120.0
C54 C55 C56 120.6(3)
C54 C55 H55A 119.7
C56 C55 H55A 119.7
C55 C56 C51 119.3(3)
C55 C56 C57 119.2(3)
C51 C56 C57 121.5(3)
C58 C57 C62 118.7(3)
C58 C57 C56 120.9(3)
C62 C57 C56 120.3(3)
C59 C58 C57 120.3(3)
C59 C58 H58A 119.8
C57 C58 H58A 119.8
C58 C59 C60 120.4(3)
C58 C59 H59A 119.8
C60 C59 H59A 119.8
C61 C60 C59 119.9(3)
C61 C60 H60A 120.1
C59 C60 H60A 120.1
C60 C61 C62 120.3(3)
C60 C61 H61A 119.9
C62 C61 H61A 119.9
C61 C62 C57 120.4(3)
C61 C62 H62A 119.8
C57 C62 H62A 119.8
C64 C63 C68 118.8(3)
C64 C63 C52 119.8(3)
C68 C63 C52 121.4(3)
C63 C64 C65 120.5(3)
C63 C64 H64A 119.8
C65 C64 H64A 119.8
C66 C65 C64 120.1(3)
C66 C65 H65A 119.9
C64 C65 H65A 119.9
C65 C66 C67 119.8(3)
C65 C66 H66A 120.1
C67 C66 H66A 120.1
C66 C67 C68 120.6(3)
C66 C67 H67A 119.7
C68 C67 H67A 119.7
C67 C68 C63 120.2(3)
C67 C68 H68A 119.9
C63 C68 H68A 119.9
C70 C69 C74 120.0(3)
C70 C69 N4 120.4(3)
C74 C69 N4 119.6(3)
C71 C70 C69 118.7(3)
C71 C70 C81 118.1(3)
C69 C70 C81 123.0(3)
C72 C71 C70 121.7(3)
C72 C71 H71A 119.1
C70 C71 H71A 119.1
C71 C72 C73 119.4(3)
C71 C72 H72A 120.3
C73 C72 H72A 120.3
C72 C73 C74 120.9(3)
C72 C73 H73A 119.6
C74 C73 H73A 119.6
C73 C74 C69 119.2(3)
C73 C74 C75 118.9(3)
C69 C74 C75 121.7(3)
C80 C75 C76 118.3(3)
C80 C75 C74 123.1(3)
C76 C75 C74 118.6(3)
C77 C76 C75 121.0(3)
C77 C76 H76A 119.5
C75 C76 H76A 119.5
C78 C77 C76 120.2(3)
C78 C77 H77A 119.9
C76 C77 H77A 119.9
C77 C78 C79 119.2(3)
C77 C78 H78A 120.4
C79 C78 H78A 120.4
C78 C79 C80 120.9(3)
C78 C79 H79A 119.6
C80 C79 H79A 119.6
C79 C80 C75 120.4(3)
C79 C80 H80A 119.8
C75 C80 H80A 119.8
C82 C81 C86 118.2(3)
C82 C81 C70 120.9(3)
C86 C81 C70 120.6(3)
C81 C82 C83 120.7(3)
C81 C82 H82A 119.7
C83 C82 H82A 119.7
C84 C83 C82 119.8(4)
C84 C83 H83A 120.1
C82 C83 H83A 120.1
C85 C84 C83 120.4(4)
C85 C84 H84A 119.8
C83 C84 H84A 119.8
C84 C85 C86 119.8(4)
C84 C85 H85A 120.1
C86 C85 H85A 120.1
C85 C86 C81 121.0(4)
C85 C86 H86A 119.5
C81 C86 H86A 119.5
O7 C87 N7 128.5(3)
O7 C87 C88 121.2(3)
N7 C87 C88 110.3(2)
N8 C88 C89 120.1(3)
N8 C88 C87 111.8(3)
C89 C88 C87 128.2(3)
C88 C89 C90 118.7(3)
C88 C89 H89A 120.7
C90 C89 H89A 120.7
C89 C90 C91 120.2(3)
C89 C90 H90A 119.9
C91 C90 H90A 119.9
C92 C91 C90 118.4(3)
C92 C91 H91A 120.8
C90 C91 H91A 120.8
N8 C92 C91 120.4(3)
N8 C92 C93 111.4(3)
C91 C92 C93 128.2(3)
O8 C93 N9 128.5(3)
O8 C93 C92 121.2(3)
N9 C93 C92 110.2(2)
C99 C94 C95 119.9(3)
C99 C94 N9 119.8(3)
C95 C94 N9 120.2(3)
C96 C95 C94 119.0(3)
C96 C95 C106 119.1(3)
C94 C95 C106 121.8(3)
C97 C96 C95 121.0(4)
C97 C96 H96A 119.5
C95 C96 H96A 119.5
C98 C97 C96 120.1(3)
C98 C97 H97A 119.9
C96 C97 H97A 119.9
C97 C98 C99 121.1(4)
C97 C98 H98A 119.4
C99 C98 H98A 119.4
C94 C99 C98 118.8(3)
C94 C99 C100 121.7(3)
C98 C99 C100 119.5(3)
C101 C100 C105 118.0(4)
C101 C100 C99 122.4(3)
C105 C100 C99 119.5(3)
C102 C101 C100 120.7(3)
C102 C101 H10B 119.6
C100 C101 H10B 119.6
C101 C102 C103 120.3(4)
C101 C102 H10C 119.9
C103 C102 H10C 119.9
C104 C103 C102 119.0(4)
C104 C103 H10D 120.5
C102 C103 H10D 120.5
C105 C104 C103 120.6(4)
C105 C104 H10E 119.7
C103 C104 H10E 119.7
C104 C105 C100 121.4(4)
C104 C105 H10F 119.3
C100 C105 H10F 119.3
C107 C106 C111 117.7(3)
C107 C106 C95 120.6(3)
C111 C106 C95 121.5(3)
C108 C107 C106 120.9(3)
C108 C107 H10G 119.6
C106 C107 H10G 119.6
C109 C108 C107 120.6(3)
C109 C108 H10H 119.7
C107 C108 H10H 119.7
C108 C109 C110 119.3(3)
C108 C109 H10I 120.4
C110 C109 H10I 120.4
C109 C110 C111 120.5(3)
C109 C110 H11B 119.8
C111 C110 H11B 119.8
C110 C111 C106 121.1(3)
C110 C111 H11C 119.4
C106 C111 H11C 119.4
C113 C112 C117 120.2(3)
C113 C112 N7 119.1(3)
C117 C112 N7 120.6(3)
C114 C113 C112 119.0(3)
C114 C113 C124 117.3(3)
C112 C113 C124 123.6(3)
C115 C114 C113 121.1(3)
C115 C114 H11D 119.4
C113 C114 H11D 119.4
C114 C115 C116 119.5(3)
C114 C115 H11E 120.2
C116 C115 H11E 120.2
C115 C116 C117 121.4(3)
C115 C116 H11F 119.3
C117 C116 H11F 119.3
C116 C117 C112 118.5(3)
C116 C117 C118 117.6(3)
C112 C117 C118 123.9(3)
C119 C118 C123 118.2(3)
C119 C118 C117 118.8(3)
C123 C118 C117 123.0(3)
C120 C119 C118 121.3(3)
C120 C119 H11G 119.3
C118 C119 H11G 119.3
C119 C120 C121 120.1(3)
C119 C120 H12C 119.9
C121 C120 H12C 119.9
C122 C121 C120 119.2(3)
C122 C121 H12D 120.4
C120 C121 H12D 120.4
C123 C122 C121 120.6(3)
C123 C122 H12E 119.7
C121 C122 H12E 119.7
C122 C123 C118 120.6(3)
C122 C123 H12F 119.7
C118 C123 H12F 119.7
C125 C124 C129 118.2(3)
C125 C124 C113 120.7(3)
C129 C124 C113 120.8(3)
C124 C125 C126 120.7(3)
C124 C125 H12G 119.7
C126 C125 H12G 119.7
C127 C126 C125 120.2(3)
C127 C126 H12H 119.9
C125 C126 H12H 119.9
C128 C127 C126 119.7(3)
C128 C127 H12I 120.2
C126 C127 H12I 120.2
C127 C128 C129 120.1(3)
C127 C128 H12J 120.0
C129 C128 H12J 120.0
C128 C129 C124 121.2(3)
C128 C129 H12K 119.4
C124 C129 H12K 119.4
O10 C130 N10 127.9(3)
O10 C130 C131 121.4(3)
N10 C130 C131 110.7(3)
N11 C131 C132 120.1(3)
N11 C131 C130 111.7(3)
C132 C131 C130 128.0(3)
C131 C132 C133 118.5(3)
C131 C132 H13A 120.8
C133 C132 H13A 120.8
C132 C133 C134 120.4(3)
C132 C133 H13B 119.8
C134 C133 H13B 119.8
C135 C134 C133 118.4(3)
C135 C134 H13C 120.8
C133 C134 H13C 120.8
N11 C135 C134 120.3(3)
N11 C135 C136 111.8(3)
C134 C135 C136 127.7(3)
O11 C136 N12 128.2(3)
O11 C136 C135 121.5(3)
N12 C136 C135 110.3(3)
C142 C137 C138 120.6(3)
C142 C137 N12 121.2(3)
C138 C137 N12 118.2(3)
C139 C138 C137 118.8(3)
C139 C138 C149 119.5(3)
C137 C138 C149 121.7(3)
C140 C139 C138 120.5(3)
C140 C139 H13D 119.8
C138 C139 H13D 119.8
C141 C140 C139 120.4(3)
C141 C140 H14A 119.8
C139 C140 H14A 119.8
C140 C141 C142 121.1(3)
C140 C141 H14B 119.4
C142 C141 H14B 119.4
C137 C142 C141 118.5(3)
C137 C142 C143 122.2(3)
C141 C142 C143 119.2(3)
C144 C143 C148 117.8(3)
C144 C143 C142 122.0(3)
C148 C143 C142 120.1(3)
C145 C144 C143 121.3(3)
C145 C144 H14C 119.4
C143 C144 H14C 119.4
C146 C145 C144 119.6(3)
C146 C145 H14D 120.2
C144 C145 H14D 120.2
C147 C146 C145 120.0(3)
C147 C146 H14E 120.0
C145 C146 H14E 120.0
C146 C147 C148 120.8(3)
C146 C147 H14F 119.6
C148 C147 H14F 119.6
C147 C148 C143 120.4(3)
C147 C148 H14G 119.8
C143 C148 H14G 119.8
C154 C149 C150 117.9(3)
C154 C149 C138 120.3(3)
C150 C149 C138 121.9(3)
C151 C150 C149 121.0(3)
C151 C150 H15C 119.5
C149 C150 H15C 119.5
C150 C151 C152 120.2(3)
C150 C151 H15D 119.9
C152 C151 H15D 119.9
C153 C152 C151 119.6(3)
C153 C152 H15E 120.2
C151 C152 H15E 120.2
C152 C153 C154 119.9(3)
C152 C153 H15F 120.1
C154 C153 H15F 120.1
C149 C154 C153 121.4(3)
C149 C154 H15G 119.3
C153 C154 H15G 119.3
C160 C155 C156 120.6(3)
C160 C155 N10 119.1(3)
C156 C155 N10 120.3(3)
C157 C156 C155 117.8(3)
C157 C156 C167 118.3(3)
C155 C156 C167 123.8(3)
C158 C157 C156 121.9(3)
C158 C157 H15H 119.0
C156 C157 H15H 119.0
C157 C158 C159 119.9(3)
C157 C158 H15I 120.0
C159 C158 H15I 120.0
C158 C159 C160 120.6(3)
C158 C159 H15J 119.7
C160 C159 H15J 119.7
C159 C160 C155 119.2(3)
C159 C160 C161 117.2(3)
C155 C160 C161 123.6(3)
C166 C161 C162 117.4(3)
C166 C161 C160 120.4(3)
C162 C161 C160 121.9(3)
C163 C162 C161 120.6(3)
C163 C162 H16B 119.7
C161 C162 H16B 119.7
C162 C163 C164 120.8(3)
C162 C163 H16C 119.6
C164 C163 H16C 119.6
C165 C164 C163 119.6(3)
C165 C164 H16D 120.2
C163 C164 H16D 120.2
C164 C165 C166 119.6(3)
C164 C165 H16E 120.2
C166 C165 H16E 120.2
C165 C166 C161 122.0(3)
C165 C166 H16F 119.0
C161 C166 H16F 119.0
C168 C167 C172 118.2(3)
C168 C167 C156 123.0(3)
C172 C167 C156 118.7(3)
C169 C168 C167 120.0(3)
C169 C168 H16G 120.0
C167 C168 H16G 120.0
C170 C169 C168 121.3(3)
C170 C169 H16H 119.4
C168 C169 H16H 119.4
C169 C170 C171 119.3(3)
C169 C170 H17B 120.3
C171 C170 H17B 120.3
C170 C171 C172 119.5(3)
C170 C171 H17C 120.2
C172 C171 H17C 120.2
C171 C172 C167 121.6(3)
C171 C172 H17D 119.2
C167 C172 H17D 119.2
O13 C173 N13 127.6(3)
O13 C173 C174 121.2(3)
N13 C173 C174 111.2(2)
N14 C174 C175 120.0(3)
N14 C174 C173 111.9(2)
C175 C174 C173 128.1(3)
C174 C175 C176 118.6(3)
C174 C175 H17E 120.7
C176 C175 H17E 120.7
C177 C176 C175 120.0(3)
C177 C176 H17F 120.0
C175 C176 H17F 120.0
C178 C177 C176 118.8(3)
C178 C177 H17G 120.6
C176 C177 H17G 120.6
N14 C178 C177 120.1(3)
N14 C178 C179 111.7(2)
C177 C178 C179 128.2(3)
O14 C179 N15 128.7(3)
O14 C179 C178 121.0(3)
N15 C179 C178 110.3(2)
C181 C180 C185 120.4(3)
C181 C180 N15 119.3(3)
C185 C180 N15 120.3(3)
C182 C181 C180 119.0(3)
C182 C181 C192 119.2(3)
C180 C181 C192 121.8(3)
C183 C182 C181 120.8(3)
C183 C182 H18B 119.6
C181 C182 H18B 119.6
C182 C183 C184 120.3(3)
C182 C183 H18C 119.8
C184 C183 H18C 119.8
C183 C184 C185 120.7(3)
C183 C184 H18D 119.7
C185 C184 H18D 119.7
C184 C185 C180 118.7(3)
C184 C185 C186 119.1(3)
C180 C185 C186 122.2(3)
C187 C186 C191 118.5(3)
C187 C186 C185 121.9(3)
C191 C186 C185 119.6(3)
C188 C187 C186 120.1(3)
C188 C187 H18E 119.9
C186 C187 H18E 119.9
C187 C188 C189 120.1(4)
C187 C188 H18F 120.0
C189 C188 H18F 120.0
C190 C189 C188 120.4(4)
C190 C189 H18G 119.8
C188 C189 H18G 119.8
C189 C190 C191 120.2(4)
C189 C190 H19B 119.9
C191 C190 H19B 119.9
C190 C191 C186 120.7(4)
C190 C191 H19C 119.7
C186 C191 H19C 119.7
C193 C192 C197 118.7(3)
C193 C192 C181 120.2(3)
C197 C192 C181 120.9(3)
C194 C193 C192 120.1(3)
C194 C193 H19D 120.0
C192 C193 H19D 120.0
C195 C194 C193 120.6(3)
C195 C194 H19E 119.7
C193 C194 H19E 119.7
C194 C195 C196 119.8(3)
C194 C195 H19F 120.1
C196 C195 H19F 120.1
C197 C196 C195 120.1(3)
C197 C196 H19G 120.0
C195 C196 H19G 120.0
C196 C197 C192 120.8(3)
C196 C197 H19H 119.6
C192 C197 H19H 119.6
C199 C198 C203 120.2(3)
C199 C198 N13 120.7(3)
C203 C198 N13 119.1(3)
C200 C199 C198 118.9(3)
C200 C199 C210 118.3(3)
C198 C199 C210 122.8(3)
C201 C200 C199 120.9(3)
C201 C200 H20A 119.6
C199 C200 H20A 119.6
C200 C201 C202 120.0(3)
C200 C201 H20B 120.0
C202 C201 H20B 120.0
C201 C202 C203 121.0(3)
C201 C202 H20C 119.5
C203 C202 H20C 119.5
C202 C203 C198 119.0(3)
C202 C203 C204 118.4(3)
C198 C203 C204 122.7(3)
C205 C204 C209 118.2(3)
C205 C204 C203 119.7(3)
C209 C204 C203 122.0(3)
C206 C205 C204 120.8(3)
C206 C205 H20D 119.6
C204 C205 H20D 119.6
C207 C206 C205 120.5(3)
C207 C206 H20E 119.8
C205 C206 H20E 119.8
C206 C207 C208 119.6(4)
C206 C207 H20F 120.2
C208 C207 H20F 120.2
C207 C208 C209 120.3(3)
C207 C208 H20G 119.8
C209 C208 H20G 119.8
C208 C209 C204 120.6(3)
C208 C209 H20H 119.7
C204 C209 H20H 119.7
C215 C210 C211 117.8(3)
C215 C210 C199 120.5(3)
C211 C210 C199 121.4(3)
C212 C211 C210 120.8(3)
C212 C211 H21B 119.6
C210 C211 H21B 119.6
C211 C212 C213 120.0(3)
C211 C212 H21C 120.0
C213 C212 H21C 120.0
C214 C213 C212 119.9(3)
C214 C213 H21D 120.0
C212 C213 H21D 120.0
C213 C214 C215 119.9(3)
C213 C214 H21E 120.1
C215 C214 H21E 120.1
C214 C215 C210 121.5(3)
C214 C215 H21F 119.2
C210 C215 H21F 119.2
N16 C216 H21G 109.5
N16 C216 H21H 109.5
H21G C216 H21H 109.5
N16 C216 H21I 109.5
H21G C216 H21I 109.5
H21H C216 H21I 109.5
N16 C217 H21J 109.5
N16 C217 H21K 109.5
H21J C217 H21K 109.5
N16 C217 H21L 109.5
H21J C217 H21L 109.5
H21K C217 H21L 109.5
N16 C218 H21M 109.5
N16 C218 H21N 109.5
H21M C218 H21N 109.5
N16 C218 H21O 109.5
H21M C218 H21O 109.5
H21N C218 H21O 109.5
N16 C219 H21P 109.5
N16 C219 H21Q 109.5
H21P C219 H21Q 109.5
N16 C219 H21R 109.5
H21P C219 H21R 109.5
H21Q C219 H21R 109.5
N17 C220 H22B 109.5
N17 C220 H22C 109.5
H22B C220 H22C 109.5
N17 C220 H22D 109.5
H22B C220 H22D 109.5
H22C C220 H22D 109.5
N17 C221 H22E 109.5
N17 C221 H22F 109.5
H22E C221 H22F 109.5
N17 C221 H22G 109.5
H22E C221 H22G 109.5
H22F C221 H22G 109.5
N17 C222 H22H 109.5
N17 C222 H22I 109.5
H22H C222 H22I 109.5
N17 C222 H22J 109.5
H22H C222 H22J 109.5
H22I C222 H22J 109.5
N17 C223 H22K 109.5
N17 C223 H22L 109.5
H22K C223 H22L 109.5
N17 C223 H22M 109.5
H22K C223 H22M 109.5
H22L C223 H22M 109.5
N18 C224 H22N 109.5
N18 C224 H22O 109.5
H22N C224 H22O 109.5
N18 C224 H22P 109.5
H22N C224 H22P 109.5
H22O C224 H22P 109.5
N18 C225 H22Q 109.5
N18 C225 H22R 109.5
H22Q C225 H22R 109.5
N18 C225 H22S 109.5
H22Q C225 H22S 109.5
H22R C225 H22S 109.5
N18 C226 H22T 109.5
N18 C226 H22U 109.5
H22T C226 H22U 109.5
N18 C226 H22V 109.5
H22T C226 H22V 109.5
H22U C226 H22V 109.5
N18 C227 H22W 109.5
N18 C227 H22X 109.5
H22W C227 H22X 109.5
N18 C227 H22Y 109.5
H22W C227 H22Y 109.5
H22X C227 H22Y 109.5
N19 C228 H22Z 109.5
N19 C228 H23B 109.5
H22Z C228 H23B 109.5
N19 C228 H23C 109.5
H22Z C228 H23C 109.5
H23B C228 H23C 109.5
N19 C229 H23D 109.5
N19 C229 H23E 109.5
H23D C229 H23E 109.5
N19 C229 H23F 109.5
H23D C229 H23F 109.5
H23E C229 H23F 109.5
N19 C230 H23G 109.5
N19 C230 H23H 109.5
H23G C230 H23H 109.5
N19 C230 H23I 109.5
H23G C230 H23I 109.5
H23H C230 H23I 109.5
N19 C231 H23J 109.5
N19 C231 H23K 109.5
H23J C231 H23K 109.5
N19 C231 H23L 109.5
H23J C231 H23L 109.5
H23K C231 H23L 109.5
N20 C232 H23M 109.5
N20 C232 H23N 109.5
H23M C232 H23N 109.5
N20 C232 H23O 109.5
H23M C232 H23O 109.5
H23N C232 H23O 109.5
N20 C233 H23P 109.5
N20 C233 H23Q 109.5
H23P C233 H23Q 109.5
N20 C233 H23R 109.5
H23P C233 H23R 109.5
H23Q C233 H23R 109.5
N20 C234 H23S 109.5
N20 C234 H23T 109.5
H23S C234 H23T 109.5
N20 C234 H23U 109.5
H23S C234 H23U 109.5
H23T C234 H23U 109.5
N20 C235 H23V 109.5
N20 C235 H23W 109.5
H23V C235 H23W 109.5
N20 C235 H23X 109.5
H23V C235 H23X 109.5
H23W C235 H23X 109.5
O16 C236 N21 125.4(3)
O16 C236 H23Y 117.3
N21 C236 H23Y 117.3
N21 C237 H23Z 109.5
N21 C237 H24B 109.5
H23Z C237 H24B 109.5
N21 C237 H24C 109.5
H23Z C237 H24C 109.5
H24B C237 H24C 109.5
N21 C238 H24D 109.5
N21 C238 H24E 109.5
H24D C238 H24E 109.5
N21 C238 H24F 109.5
H24D C238 H24F 109.5
H24E C238 H24F 109.5
O17 C239 N22 123.7(4)
O17 C239 H24G 118.2
N22 C239 H24G 118.2
N22 C240 H24H 109.5
N22 C240 H24I 109.5
H24H C240 H24I 109.5
N22 C240 H24J 109.5
H24H C240 H24J 109.5
H24I C240 H24J 109.5
N22 C241 H24K 109.5
N22 C241 H24L 109.5
H24K C241 H24L 109.5
N22 C241 H24M 109.5
H24K C241 H24M 109.5
H24L C241 H24M 109.5
O18 C242 N23 127.1(3)
O18 C242 H24N 116.5
N23 C242 H24N 116.5
N23 C243 H24O 109.5
N23 C243 H24P 109.5
H24O C243 H24P 109.5
N23 C243 H24Q 109.5
H24O C243 H24Q 109.5
H24P C243 H24Q 109.5
N23 C244 H24R 109.5
N23 C244 H24S 109.5
H24R C244 H24S 109.5
N23 C244 H24T 109.5
H24R C244 H24T 109.5
H24S C244 H24T 109.5

loop_
_geom_bond_atom_site_label_1
_geom_bond_atom_site_label_2
_geom_bond_distance
Ni1 N2 1.823(2)
Ni1 O3 1.824(2)
Ni1 N1 1.900(2)
Ni1 N3 1.907(2)
Ni2 N5 1.826(2)
Ni2 O6 1.843(2)
Ni2 N6 1.906(2)
Ni2 N4 1.912(2)
Ni3 N8 1.817(2)
Ni3 O9 1.828(2)
Ni3 N7 1.903(2)
Ni3 N9 1.907(2)
Ni4 N11 1.826(2)
Ni4 O12 1.836(2)
Ni4 N10 1.911(2)
Ni4 N12 1.914(2)
Ni5 N14 1.828(2)
Ni5 O15 1.845(2)
Ni5 N13 1.916(2)
Ni5 N15 1.916(2)
O1 C1 1.248(4)
O2 C7 1.243(4)
O3 H3A 0.8400
O4 C44 1.244(4)
O5 C50 1.248(4)
O6 H6A 0.826(10)
O7 C87 1.240(3)
O8 C93 1.239(4)
O9 H9A 0.8400
O10 C130 1.247(4)
O11 C136 1.241(4)
O12 H12A 0.8400
O13 C173 1.243(3)
O14 C179 1.245(3)
O15 H15A 0.8400
O16 C236 1.228(4)
O17 C239 1.254(5)
O18 C242 1.222(4)
N1 C1 1.342(4)
N1 C26 1.429(4)
N2 C6 1.339(4)
N2 C2 1.343(4)
N3 C7 1.336(4)
N3 C8 1.428(4)
N4 C44 1.341(4)
N4 C69 1.425(4)
N5 C45 1.337(4)
N5 C49 1.342(4)
N6 C50 1.344(4)
N6 C51 1.423(4)
N7 C87 1.335(4)
N7 C112 1.428(4)
N8 C92 1.339(4)
N8 C88 1.340(4)
N9 C93 1.347(4)
N9 C94 1.422(4)
N10 C130 1.340(4)
N10 C155 1.436(4)
N11 C131 1.339(4)
N11 C135 1.344(4)
N12 C136 1.350(4)
N12 C137 1.418(4)
N13 C173 1.349(4)
N13 C198 1.427(4)
N14 C178 1.341(4)
N14 C174 1.343(4)
N15 C179 1.340(4)
N15 C180 1.423(4)
N16 C218 1.478(4)
N16 C216 1.488(4)
N16 C219 1.500(4)
N16 C217 1.505(4)
N17 C223 1.491(4)
N17 C222 1.493(4)
N17 C221 1.497(4)
N17 C220 1.502(4)
N18 C225 1.481(4)
N18 C224 1.491(4)
N18 C227 1.495(4)
N18 C226 1.495(4)
N19 C231 1.472(5)
N19 C229 1.484(5)
N19 C228 1.499(5)
N19 C230 1.501(5)
N20 C232 1.453(5)
N20 C234 1.487(4)
N20 C235 1.490(4)
N20 C233 1.506(4)
N21 C236 1.338(4)
N21 C238 1.453(4)
N21 C237 1.459(4)
N22 C241 1.394(6)
N22 C240 1.397(6)
N22 C239 1.404(6)
N23 C242 1.328(4)
N23 C243 1.447(5)
N23 C244 1.465(5)
C1 C2 1.498(4)
C2 C3 1.381(4)
C3 C4 1.397(4)
C3 H3B 0.9500
C4 C5 1.383(4)
C4 H4A 0.9500
C5 C6 1.386(4)
C5 H5A 0.9500
C6 C7 1.504(4)
C8 C9 1.400(5)
C8 C13 1.405(4)
C9 C10 1.400(4)
C9 C20 1.495(5)
C10 C11 1.388(5)
C10 H10A 0.9500
C11 C12 1.373(5)
C11 H11A 0.9500
C12 C13 1.406(4)
C12 H12B 0.9500
C13 C14 1.492(5)
C14 C15 1.379(5)
C14 C19 1.385(5)
C15 C16 1.396(5)
C15 H15B 0.9500
C16 C17 1.373(5)
C16 H16A 0.9500
C17 C18 1.377(5)
C17 H17A 0.9500
C18 C19 1.387(5)
C18 H18A 0.9500
C19 H19A 0.9500
C20 C25 1.390(5)
C20 C21 1.402(5)
C21 C22 1.395(5)
C21 H21A 0.9500
C22 C23 1.384(5)
C22 H22A 0.9500
C23 C24 1.372(5)
C23 H23A 0.9500
C24 C25 1.387(5)
C24 H24A 0.9500
C25 H25A 0.9500
C26 C31 1.407(5)
C26 C27 1.411(5)
C27 C28 1.399(4)
C27 C38 1.500(5)
C28 C29 1.380(5)
C28 H28A 0.9500
C29 C30 1.371(5)
C29 H29A 0.9500
C30 C31 1.401(5)
C30 H30A 0.9500
C31 C32 1.491(5)
C32 C37 1.389(5)
C32 C33 1.397(5)
C33 C34 1.384(5)
C33 H33A 0.9500
C34 C35 1.378(5)
C34 H34A 0.9500
C35 C36 1.376(6)
C35 H35A 0.9500
C36 C37 1.388(5)
C36 H36A 0.9500
C37 H37A 0.9500
C38 C39 1.399(5)
C38 C43 1.401(5)
C39 C40 1.385(5)
C39 H39A 0.9500
C40 C41 1.394(5)
C40 H40A 0.9500
C41 C42 1.375(5)
C41 H41A 0.9500
C42 C43 1.381(5)
C42 H42A 0.9500
C43 H43A 0.9500
C44 C45 1.498(4)
C45 C46 1.377(4)
C46 C47 1.386(5)
C46 H46A 0.9500
C47 C48 1.393(5)
C47 H47A 0.9500
C48 C49 1.383(4)
C48 H48A 0.9500
C49 C50 1.498(4)
C51 C56 1.401(4)
C51 C52 1.414(4)
C52 C53 1.397(4)
C52 C63 1.488(4)
C53 C54 1.382(5)
C53 H53A 0.9500
C54 C55 1.387(5)
C54 H54A 0.9500
C55 C56 1.397(4)
C55 H55A 0.9500
C56 C57 1.492(4)
C57 C58 1.396(4)
C57 C62 1.398(4)
C58 C59 1.383(4)
C58 H58A 0.9500
C59 C60 1.388(5)
C59 H59A 0.9500
C60 C61 1.374(5)
C60 H60A 0.9500
C61 C62 1.389(5)
C61 H61A 0.9500
C62 H62A 0.9500
C63 C64 1.389(4)
C63 C68 1.393(4)
C64 C65 1.394(5)
C64 H64A 0.9500
C65 C66 1.374(5)
C65 H65A 0.9500
C66 C67 1.381(5)
C66 H66A 0.9500
C67 C68 1.385(5)
C67 H67A 0.9500
C68 H68A 0.9500
C69 C70 1.399(4)
C69 C74 1.412(4)
C70 C71 1.396(5)
C70 C81 1.492(5)
C71 C72 1.377(5)
C71 H71A 0.9500
C72 C73 1.385(5)
C72 H72A 0.9500
C73 C74 1.392(5)
C73 H73A 0.9500
C74 C75 1.499(4)
C75 C80 1.391(4)
C75 C76 1.395(4)
C76 C77 1.386(5)
C76 H76A 0.9500
C77 C78 1.384(5)
C77 H77A 0.9500
C78 C79 1.385(5)
C78 H78A 0.9500
C79 C80 1.386(5)
C79 H79A 0.9500
C80 H80A 0.9500
C81 C82 1.389(5)
C81 C86 1.400(5)
C82 C83 1.389(5)
C82 H82A 0.9500
C83 C84 1.384(6)
C83 H83A 0.9500
C84 C85 1.372(6)
C84 H84A 0.9500
C85 C86 1.382(5)
C85 H85A 0.9500
C86 H86A 0.9500
C87 C88 1.502(4)
C88 C89 1.387(4)
C89 C90 1.389(5)
C89 H89A 0.9500
C90 C91 1.393(5)
C90 H90A 0.9500
C91 C92 1.385(4)
C91 H91A 0.9500
C92 C93 1.505(4)
C94 C99 1.404(5)
C94 C95 1.411(5)
C95 C96 1.398(4)
C95 C106 1.483(5)
C96 C97 1.374(5)
C96 H96A 0.9500
C97 C98 1.374(6)
C97 H97A 0.9500
C98 C99 1.405(5)
C98 H98A 0.9500
C99 C100 1.489(5)
C100 C101 1.395(5)
C100 C105 1.396(5)
C101 C102 1.385(5)
C101 H10B 0.9500
C102 C103 1.403(6)
C102 H10C 0.9500
C103 C104 1.379(6)
C103 H10D 0.9500
C104 C105 1.375(6)
C104 H10E 0.9500
C105 H10F 0.9500
C106 C107 1.395(5)
C106 C111 1.395(4)
C107 C108 1.388(5)
C107 H10G 0.9500
C108 C109 1.380(5)
C108 H10H 0.9500
C109 C110 1.380(5)
C109 H10I 0.9500
C110 C111 1.384(4)
C110 H11B 0.9500
C111 H11C 0.9500
C112 C113 1.407(4)
C112 C117 1.409(4)
C113 C114 1.401(4)
C113 C124 1.489(4)
C114 C115 1.380(5)
C114 H11D 0.9500
C115 C116 1.383(5)
C115 H11E 0.9500
C116 C117 1.404(4)
C116 H11F 0.9500
C117 C118 1.492(4)
C118 C119 1.392(4)
C118 C123 1.396(4)
C119 C120 1.379(5)
C119 H11G 0.9500
C120 C121 1.390(5)
C120 H12C 0.9500
C121 C122 1.387(5)
C121 H12D 0.9500
C122 C123 1.383(4)
C122 H12E 0.9500
C123 H12F 0.9500
C124 C125 1.391(4)
C124 C129 1.393(4)
C125 C126 1.392(5)
C125 H12G 0.9500
C126 C127 1.384(5)
C126 H12H 0.9500
C127 C128 1.380(5)
C127 H12I 0.9500
C128 C129 1.385(5)
C128 H12J 0.9500
C129 H12K 0.9500
C130 C131 1.498(4)
C131 C132 1.383(4)
C132 C133 1.391(5)
C132 H13A 0.9500
C133 C134 1.393(5)
C133 H13B 0.9500
C134 C135 1.378(4)
C134 H13C 0.9500
C135 C136 1.494(4)
C137 C142 1.399(4)
C137 C138 1.413(4)
C138 C139 1.403(4)
C138 C149 1.488(4)
C139 C140 1.381(5)
C139 H13D 0.9500
C140 C141 1.377(5)
C140 H14A 0.9500
C141 C142 1.404(4)
C141 H14B 0.9500
C142 C143 1.485(4)
C143 C144 1.400(4)
C143 C148 1.402(5)
C144 C145 1.389(5)
C144 H14C 0.9500
C145 C146 1.380(5)
C145 H14D 0.9500
C146 C147 1.378(5)
C146 H14E 0.9500
C147 C148 1.383(5)
C147 H14F 0.9500
C148 H14G 0.9500
C149 C154 1.387(4)
C149 C150 1.401(4)
C150 C151 1.382(4)
C150 H15C 0.9500
C151 C152 1.386(5)
C151 H15D 0.9500
C152 C153 1.383(5)
C152 H15E 0.9500
C153 C154 1.388(5)
C153 H15F 0.9500
C154 H15G 0.9500
C155 C160 1.408(4)
C155 C156 1.411(4)
C156 C157 1.405(5)
C156 C167 1.491(5)
C157 C158 1.374(5)
C157 H15H 0.9500
C158 C159 1.384(5)
C158 H15I 0.9500
C159 C160 1.401(5)
C159 H15J 0.9500
C160 C161 1.489(4)
C161 C166 1.398(4)
C161 C162 1.402(4)
C162 C163 1.383(4)
C162 H16B 0.9500
C163 C164 1.389(4)
C163 H16C 0.9500
C164 C165 1.378(5)
C164 H16D 0.9500
C165 C166 1.384(5)
C165 H16E 0.9500
C166 H16F 0.9500
C167 C168 1.391(5)
C167 C172 1.394(5)
C168 C169 1.388(5)
C168 H16G 0.9500
C169 C170 1.379(5)
C169 H16H 0.9500
C170 C171 1.385(5)
C170 H17B 0.9500
C171 C172 1.386(5)
C171 H17C 0.9500
C172 H17D 0.9500
C173 C174 1.488(4)
C174 C175 1.385(4)
C175 C176 1.393(4)
C175 H17E 0.9500
C176 C177 1.393(4)
C176 H17F 0.9500
C177 C178 1.380(4)
C177 H17G 0.9500
C178 C179 1.498(4)
C180 C181 1.405(4)
C180 C185 1.405(4)
C181 C182 1.401(4)
C181 C192 1.485(4)
C182 C183 1.375(5)
C182 H18B 0.9500
C183 C184 1.384(5)
C183 H18C 0.9500
C184 C185 1.405(4)
C184 H18D 0.9500
C185 C186 1.482(4)
C186 C187 1.394(5)
C186 C191 1.399(5)
C187 C188 1.381(5)
C187 H18E 0.9500
C188 C189 1.387(6)
C188 H18F 0.9500
C189 C190 1.361(6)
C189 H18G 0.9500
C190 C191 1.377(5)
C190 H19B 0.9500
C191 H19C 0.9500
C192 C193 1.392(4)
C192 C197 1.400(4)
C193 C194 1.389(5)
C193 H19D 0.9500
C194 C195 1.379(5)
C194 H19E 0.9500
C195 C196 1.385(5)
C195 H19F 0.9500
C196 C197 1.378(4)
C196 H19G 0.9500
C197 H19H 0.9500
C198 C199 1.405(4)
C198 C203 1.408(4)
C199 C200 1.403(4)
C199 C210 1.489(4)
C200 C201 1.381(5)
C200 H20A 0.9500
C201 C202 1.380(5)
C201 H20B 0.9500
C202 C203 1.399(4)
C202 H20C 0.9500
C203 C204 1.495(4)
C204 C205 1.391(4)
C204 C209 1.395(4)
C205 C206 1.386(5)
C205 H20D 0.9500
C206 C207 1.373(5)
C206 H20E 0.9500
C207 C208 1.382(5)
C207 H20F 0.9500
C208 C209 1.387(5)
C208 H20G 0.9500
C209 H20H 0.9500
C210 C215 1.395(4)
C210 C211 1.395(4)
C211 C212 1.384(5)
C211 H21B 0.9500
C212 C213 1.390(5)
C212 H21C 0.9500
C213 C214 1.376(5)
C213 H21D 0.9500
C214 C215 1.379(5)
C214 H21E 0.9500
C215 H21F 0.9500
C216 H21G 0.9800
C216 H21H 0.9800
C216 H21I 0.9800
C217 H21J 0.9800
C217 H21K 0.9800
C217 H21L 0.9800
C218 H21M 0.9800
C218 H21N 0.9800
C218 H21O 0.9800
C219 H21P 0.9800
C219 H21Q 0.9800
C219 H21R 0.9800
C220 H22B 0.9800
C220 H22C 0.9800
C220 H22D 0.9800
C221 H22E 0.9800
C221 H22F 0.9800
C221 H22G 0.9800
C222 H22H 0.9800
C222 H22I 0.9800
C222 H22J 0.9800
C223 H22K 0.9800
C223 H22L 0.9800
C223 H22M 0.9800
C224 H22N 0.9800
C224 H22O 0.9800
C224 H22P 0.9800
C225 H22Q 0.9800
C225 H22R 0.9800
C225 H22S 0.9800
C226 H22T 0.9800
C226 H22U 0.9800
C226 H22V 0.9800
C227 H22W 0.9800
C227 H22X 0.9800
C227 H22Y 0.9800
C228 H22Z 0.9800
C228 H23B 0.9800
C228 H23C 0.9800
C229 H23D 0.9800
C229 H23E 0.9800
C229 H23F 0.9800
C230 H23G 0.9800
C230 H23H 0.9800
C230 H23I 0.9800
C231 H23J 0.9800
C231 H23K 0.9800
C231 H23L 0.9800
C232 H23M 0.9800
C232 H23N 0.9800
C232 H23O 0.9800
C233 H23P 0.9800
C233 H23Q 0.9800
C233 H23R 0.9800
C234 H23S 0.9800
C234 H23T 0.9800
C234 H23U 0.9800
C235 H23V 0.9800
C235 H23W 0.9800
C235 H23X 0.9800
C236 H23Y 0.9500
C237 H23Z 0.9800
C237 H24B 0.9800
C237 H24C 0.9800
C238 H24D 0.9800
C238 H24E 0.9800
C238 H24F 0.9800
C239 H24G 0.9500
C240 H24H 0.9800
C240 H24I 0.9800
C240 H24J 0.9800
C241 H24K 0.9800
C241 H24L 0.9800
C241 H24M 0.9800
C242 H24N 0.9500
C243 H24O 0.9800
C243 H24P 0.9800
C243 H24Q 0.9800
C244 H24R 0.9800
C244 H24S 0.9800
C244 H24T 0.9800

loop_
_geom_torsion_atom_site_label_1
_geom_torsion_atom_site_label_2
_geom_torsion_atom_site_label_3
_geom_torsion_atom_site_label_4
_geom_torsion
N2 Ni1 N1 C1 0.8(2)
O3 Ni1 N1 C1 178.7(2)
N3 Ni1 N1 C1 -5.4(6)
N2 Ni1 N1 C26 -178.0(3)
O3 Ni1 N1 C26 0.0(3)
N3 Ni1 N1 C26 175.8(4)
O3 Ni1 N2 C6 56(3)
N1 Ni1 N2 C6 178.2(2)
N3 Ni1 N2 C6 -3.4(2)
O3 Ni1 N2 C2 -122(2)
N1 Ni1 N2 C2 -0.1(2)
N3 Ni1 N2 C2 178.3(2)
N2 Ni1 N3 C7 4.1(2)
O3 Ni1 N3 C7 -173.8(2)
N1 Ni1 N3 C7 10.3(6)
N2 Ni1 N3 C8 172.4(3)
O3 Ni1 N3 C8 -5.5(3)
N5 Ni2 N4 C44 2.1(2)
O6 Ni2 N4 C44 -177.2(2)
N6 Ni2 N4 C44 3.0(5)
N5 Ni2 N4 C69 -172.0(3)
O6 Ni2 N4 C69 8.8(3)
N6 Ni2 N4 C69 -171.1(3)
O6 Ni2 N5 C45 159(3)
N6 Ni2 N5 C45 179.0(2)
N4 Ni2 N5 C45 -1.2(2)
O6 Ni2 N5 C49 -21(3)
N6 Ni2 N5 C49 -0.8(2)
N4 Ni2 N5 C49 178.9(2)
N5 Ni2 N6 C50 0.9(2)
O6 Ni2 N6 C50 -179.9(2)
N4 Ni2 N6 C50 -0.1(5)
N5 Ni2 N6 C51 178.2(2)
O6 Ni2 N6 C51 -2.5(2)
N4 Ni2 N6 C51 177.3(3)
N8 Ni3 N7 C87 -3.5(2)
O9 Ni3 N7 C87 175.5(2)
N9 Ni3 N7 C87 -5.0(5)
N8 Ni3 N7 C112 179.9(2)
O9 Ni3 N7 C112 -1.1(2)
O9 Ni3 N8 C92 53(5)
N7 Ni3 N8 C92 -178.2(2)
N9 Ni3 N8 C92 1.5(2)
O9 Ni3 N8 C88 -126(5)
N7 Ni3 N8 C88 3.1(2)
N9 Ni3 N8 C88 -177.3(2)
N8 Ni3 N9 C93 -1.7(2)
O9 Ni3 N9 C93 179.3(2)
N7 Ni3 N9 C93 -0.2(6)
N8 Ni3 N9 C94 -176.4(3)
O9 Ni3 N9 C94 4.6(3)
N7 Ni3 N9 C94 -174.9(4)
N11 Ni4 N10 C130 1.4(2)
O12 Ni4 N10 C130 178.1(2)
N12 Ni4 N10 C130 5.2(5)
N11 Ni4 N10 C155 -175.8(3)
O12 Ni4 N10 C155 1.0(3)
N12 Ni4 N10 C155 -171.9(4)
O12 Ni4 N11 C131 -103.2(18)
N10 Ni4 N11 C131 2.2(2)
N12 Ni4 N11 C131 -176.8(2)
O12 Ni4 N11 C135 70.1(19)
N10 Ni4 N11 C135 175.4(2)
N12 Ni4 N11 C135 -3.6(2)
N11 Ni4 N12 C136 0.7(2)
O12 Ni4 N12 C136 -176.1(2)
N10 Ni4 N12 C136 -3.1(5)
N11 Ni4 N12 C137 170.7(3)
O12 Ni4 N12 C137 -6.1(3)
N10 Ni4 N12 C137 166.8(3)
N14 Ni5 N13 C173 -1.5(2)
O15 Ni5 N13 C173 177.3(2)
N15 Ni5 N13 C173 -5.9(5)
N14 Ni5 N13 C198 173.8(3)
O15 Ni5 N13 C198 -7.4(3)
N15 Ni5 N13 C198 169.4(3)
O15 Ni5 N14 C178 31(3)
N13 Ni5 N14 C178 -178.7(2)
N15 Ni5 N14 C178 0.2(2)
O15 Ni5 N14 C174 -150(3)
N13 Ni5 N14 C174 0.5(2)
N15 Ni5 N14 C174 179.4(2)
N14 Ni5 N15 C179 0.0(2)
O15 Ni5 N15 C179 -178.8(2)
N13 Ni5 N15 C179 4.4(5)
N14 Ni5 N15 C180 -178.3(2)
O15 Ni5 N15 C180 2.8(2)
N13 Ni5 N15 C180 -174.0(3)
C26 N1 C1 O1 -1.1(5)
Ni1 N1 C1 O1 -180.0(3)
C26 N1 C1 C2 177.7(3)
Ni1 N1 C1 C2 -1.2(3)
C6 N2 C2 C3 0.5(4)
Ni1 N2 C2 C3 178.8(2)
C6 N2 C2 C1 -178.8(3)
Ni1 N2 C2 C1 -0.5(3)
O1 C1 C2 N2 179.9(3)
N1 C1 C2 N2 1.0(4)
O1 C1 C2 C3 0.7(5)
N1 C1 C2 C3 -178.2(3)
N2 C2 C3 C4 0.2(4)
C1 C2 C3 C4 179.3(3)
C2 C3 C4 C5 -1.1(4)
C3 C4 C5 C6 1.3(4)
C2 N2 C6 C5 -0.3(4)
Ni1 N2 C6 C5 -178.6(2)
C2 N2 C6 C7 -179.6(3)
Ni1 N2 C6 C7 2.1(3)
C4 C5 C6 N2 -0.6(4)
C4 C5 C6 C7 178.6(3)
C8 N3 C7 O2 7.3(5)
Ni1 N3 C7 O2 176.7(3)
C8 N3 C7 C6 -173.4(3)
Ni1 N3 C7 C6 -3.9(3)
N2 C6 C7 O2 -179.3(3)
C5 C6 C7 O2 1.4(5)
N2 C6 C7 N3 1.3(4)
C5 C6 C7 N3 -178.0(3)
C7 N3 C8 C9 68.2(4)
Ni1 N3 C8 C9 -100.1(3)
C7 N3 C8 C13 -112.9(3)
Ni1 N3 C8 C13 78.8(3)
C13 C8 C9 C10 0.8(4)
N3 C8 C9 C10 179.7(3)
C13 C8 C9 C20 178.8(3)
N3 C8 C9 C20 -2.4(4)
C8 C9 C10 C11 -3.2(5)
C20 C9 C10 C11 178.7(3)
C9 C10 C11 C12 2.7(5)
C10 C11 C12 C13 0.3(5)
C9 C8 C13 C12 2.1(4)
N3 C8 C13 C12 -176.7(3)
C9 C8 C13 C14 -171.8(3)
N3 C8 C13 C14 9.3(4)
C11 C12 C13 C8 -2.7(5)
C11 C12 C13 C14 171.5(3)
C8 C13 C14 C15 63.1(4)
C12 C13 C14 C15 -110.9(4)
C8 C13 C14 C19 -124.2(4)
C12 C13 C14 C19 61.8(4)
C19 C14 C15 C16 -1.4(5)
C13 C14 C15 C16 171.5(3)
C14 C15 C16 C17 1.9(5)
C15 C16 C17 C18 -1.4(6)
C16 C17 C18 C19 0.6(6)
C15 C14 C19 C18 0.6(6)
C13 C14 C19 C18 -172.2(3)
C17 C18 C19 C14 -0.2(6)
C8 C9 C20 C25 -123.8(3)
C10 C9 C20 C25 54.2(4)
C8 C9 C20 C21 55.7(4)
C10 C9 C20 C21 -126.3(3)
C25 C20 C21 C22 -0.1(5)
C9 C20 C21 C22 -179.6(3)
C20 C21 C22 C23 0.1(5)
C21 C22 C23 C24 0.2(5)
C22 C23 C24 C25 -0.4(5)
C23 C24 C25 C20 0.4(5)
C21 C20 C25 C24 -0.1(5)
C9 C20 C25 C24 179.4(3)
C1 N1 C26 C31 -96.8(3)
Ni1 N1 C26 C31 81.9(3)
C1 N1 C26 C27 86.5(4)
Ni1 N1 C26 C27 -94.8(3)
C31 C26 C27 C28 2.0(5)
N1 C26 C27 C28 178.7(3)
C31 C26 C27 C38 -177.2(3)
N1 C26 C27 C38 -0.5(5)
C26 C27 C28 C29 -1.4(5)
C38 C27 C28 C29 177.8(3)
C27 C28 C29 C30 0.0(6)
C28 C29 C30 C31 0.8(6)
C29 C30 C31 C26 -0.2(5)
C29 C30 C31 C32 179.9(3)
C27 C26 C31 C30 -1.3(5)
N1 C26 C31 C30 -178.0(3)
C27 C26 C31 C32 178.6(3)
N1 C26 C31 C32 1.9(5)
C30 C31 C32 C37 50.1(4)
C26 C31 C32 C37 -129.8(4)
C30 C31 C32 C33 -124.6(4)
C26 C31 C32 C33 55.5(5)
C37 C32 C33 C34 -1.2(5)
C31 C32 C33 C34 173.6(3)
C32 C33 C34 C35 0.5(6)
C33 C34 C35 C36 1.5(6)
C34 C35 C36 C37 -2.7(6)
C35 C36 C37 C32 2.0(6)
C33 C32 C37 C36 -0.1(5)
C31 C32 C37 C36 -175.0(3)
C28 C27 C38 C39 -138.5(3)
C26 C27 C38 C39 40.8(5)
C28 C27 C38 C43 37.0(4)
C26 C27 C38 C43 -143.7(3)
C43 C38 C39 C40 0.2(5)
C27 C38 C39 C40 175.8(3)
C38 C39 C40 C41 -1.1(5)
C39 C40 C41 C42 0.7(5)
C40 C41 C42 C43 0.6(5)
C41 C42 C43 C38 -1.5(5)
C39 C38 C43 C42 1.1(5)
C27 C38 C43 C42 -174.7(3)
C69 N4 C44 O4 -8.2(5)
Ni2 N4 C44 O4 177.3(3)
C69 N4 C44 C45 172.1(3)
Ni2 N4 C44 C45 -2.4(3)
C49 N5 C45 C46 -1.4(5)
Ni2 N5 C45 C46 178.7(2)
C49 N5 C45 C44 -179.9(3)
Ni2 N5 C45 C44 0.2(3)
O4 C44 C45 N5 -178.3(3)
N4 C44 C45 N5 1.4(4)
O4 C44 C45 C46 3.3(5)
N4 C44 C45 C46 -176.9(3)
N5 C45 C46 C47 0.7(5)
C44 C45 C46 C47 178.9(3)
C45 C46 C47 C48 0.5(5)
C46 C47 C48 C49 -0.9(5)
C45 N5 C49 C48 1.0(4)
Ni2 N5 C49 C48 -179.2(2)
C45 N5 C49 C50 -179.2(3)
Ni2 N5 C49 C50 0.7(3)
C47 C48 C49 N5 0.2(5)
C47 C48 C49 C50 -179.6(3)
C51 N6 C50 O5 1.7(4)
Ni2 N6 C50 O5 179.4(3)
C51 N6 C50 C49 -178.3(2)
Ni2 N6 C50 C49 -0.7(3)
N5 C49 C50 O5 180.0(3)
C48 C49 C50 O5 -0.2(5)
N5 C49 C50 N6 0.0(3)
C48 C49 C50 N6 179.9(3)
C50 N6 C51 C56 -81.5(3)
Ni2 N6 C51 C56 101.1(3)
C50 N6 C51 C52 98.7(3)
Ni2 N6 C51 C52 -78.7(3)
C56 C51 C52 C53 1.5(4)
N6 C51 C52 C53 -178.7(3)
C56 C51 C52 C63 -177.8(3)
N6 C51 C52 C63 1.9(4)
C51 C52 C53 C54 0.7(5)
C63 C52 C53 C54 -179.9(3)
C52 C53 C54 C55 -1.8(5)
C53 C54 C55 C56 0.5(5)
C54 C55 C56 C51 1.7(4)
C54 C55 C56 C57 -177.3(3)
C52 C51 C56 C55 -2.7(4)
N6 C51 C56 C55 177.5(3)
C52 C51 C56 C57 176.3(3)
N6 C51 C56 C57 -3.5(4)
C55 C56 C57 C58 123.7(3)
C51 C56 C57 C58 -55.3(4)
C55 C56 C57 C62 -54.0(4)
C51 C56 C57 C62 127.0(3)
C62 C57 C58 C59 1.9(5)
C56 C57 C58 C59 -175.9(3)
C57 C58 C59 C60 -1.0(5)
C58 C59 C60 C61 -0.2(5)
C59 C60 C61 C62 0.4(5)
C60 C61 C62 C57 0.5(5)
C58 C57 C62 C61 -1.6(5)
C56 C57 C62 C61 176.1(3)
C53 C52 C63 C64 -58.4(4)
C51 C52 C63 C64 121.0(3)
C53 C52 C63 C68 120.8(3)
C51 C52 C63 C68 -59.9(4)
C68 C63 C64 C65 1.2(5)
C52 C63 C64 C65 -179.6(3)
C63 C64 C65 C66 -1.1(5)
C64 C65 C66 C67 0.7(5)
C65 C66 C67 C68 -0.3(5)
C66 C67 C68 C63 0.4(5)
C64 C63 C68 C67 -0.9(5)
C52 C63 C68 C67 180.0(3)
C44 N4 C69 C70 110.6(3)
Ni2 N4 C69 C70 -75.4(4)
C44 N4 C69 C74 -72.3(4)
Ni2 N4 C69 C74 101.6(3)
C74 C69 C70 C71 -2.6(5)
N4 C69 C70 C71 174.4(3)
C74 C69 C70 C81 173.5(3)
N4 C69 C70 C81 -9.4(5)
C69 C70 C71 C72 1.9(5)
C81 C70 C71 C72 -174.5(3)
C70 C71 C72 C73 0.3(5)
C71 C72 C73 C74 -1.7(5)
C72 C73 C74 C69 0.9(5)
C72 C73 C74 C75 176.8(3)
C70 C69 C74 C73 1.3(5)
N4 C69 C74 C73 -175.8(3)
C70 C69 C74 C75 -174.5(3)
N4 C69 C74 C75 8.5(5)
C73 C74 C75 C80 129.4(3)
C69 C74 C75 C80 -54.8(5)
C73 C74 C75 C76 -50.8(4)
C69 C74 C75 C76 124.9(3)
C80 C75 C76 C77 1.8(5)
C74 C75 C76 C77 -177.9(3)
C75 C76 C77 C78 0.0(5)
C76 C77 C78 C79 -1.4(5)
C77 C78 C79 C80 0.9(5)
C78 C79 C80 C75 1.0(5)
C76 C75 C80 C79 -2.3(5)
C74 C75 C80 C79 177.4(3)
C71 C70 C81 C82 127.4(3)
C69 C70 C81 C82 -48.8(5)
C71 C70 C81 C86 -46.2(4)
C69 C70 C81 C86 137.7(3)
C86 C81 C82 C83 1.6(5)
C70 C81 C82 C83 -172.1(3)
C81 C82 C83 C84 -0.1(6)
C82 C83 C84 C85 -1.7(6)
C83 C84 C85 C86 1.9(6)
C84 C85 C86 C81 -0.3(6)
C82 C81 C86 C85 -1.4(5)
C70 C81 C86 C85 172.3(3)
C112 N7 C87 O7 -1.5(5)
Ni3 N7 C87 O7 -178.2(3)
C112 N7 C87 C88 179.9(2)
Ni3 N7 C87 C88 3.1(3)
C92 N8 C88 C89 0.1(4)
Ni3 N8 C88 C89 178.8(2)
C92 N8 C88 C87 179.1(3)
Ni3 N8 C88 C87 -2.1(3)
O7 C87 C88 N8 -179.5(3)
N7 C87 C88 N8 -0.7(4)
O7 C87 C88 C89 -0.5(5)
N7 C87 C88 C89 178.2(3)
N8 C88 C89 C90 0.9(5)
C87 C88 C89 C90 -178.0(3)
C88 C89 C90 C91 -1.1(5)
C89 C90 C91 C92 0.5(5)
C88 N8 C92 C91 -0.7(4)
Ni3 N8 C92 C91 -179.4(2)
C88 N8 C92 C93 177.8(3)
Ni3 N8 C92 C93 -1.0(3)
C90 C91 C92 N8 0.4(5)
C90 C91 C92 C93 -177.8(3)
C94 N9 C93 O8 -4.6(5)
Ni3 N9 C93 O8 -179.7(3)
C94 N9 C93 C92 176.7(3)
Ni3 N9 C93 C92 1.6(3)
N8 C92 C93 O8 -179.3(3)
C91 C92 C93 O8 -0.9(5)
N8 C92 C93 N9 -0.4(3)
C91 C92 C93 N9 177.9(3)
C93 N9 C94 C99 -78.2(4)
Ni3 N9 C94 C99 96.5(3)
C93 N9 C94 C95 104.9(3)
Ni3 N9 C94 C95 -80.4(3)
C99 C94 C95 C96 -2.6(4)
N9 C94 C95 C96 174.3(3)
C99 C94 C95 C106 174.5(3)
N9 C94 C95 C106 -8.6(4)
C94 C95 C96 C97 2.4(5)
C106 C95 C96 C97 -174.8(3)
C95 C96 C97 C98 0.1(5)
C96 C97 C98 C99 -2.4(5)
C95 C94 C99 C98 0.4(4)
N9 C94 C99 C98 -176.5(3)
C95 C94 C99 C100 -176.4(3)
N9 C94 C99 C100 6.7(4)
C97 C98 C99 C94 2.1(5)
C97 C98 C99 C100 179.1(3)
C94 C99 C100 C101 -51.9(4)
C98 C99 C100 C101 131.3(3)
C94 C99 C100 C105 127.7(3)
C98 C99 C100 C105 -49.1(4)
C105 C100 C101 C102 -0.6(5)
C99 C100 C101 C102 179.0(3)
C100 C101 C102 C103 0.1(5)
C101 C102 C103 C104 0.1(5)
C102 C103 C104 C105 0.4(6)
C103 C104 C105 C100 -0.9(6)
C101 C100 C105 C104 1.0(5)
C99 C100 C105 C104 -178.6(3)
C96 C95 C106 C107 -46.4(4)
C94 C95 C106 C107 136.5(3)
C96 C95 C106 C111 128.6(3)
C94 C95 C106 C111 -48.5(4)
C111 C106 C107 C108 -0.1(5)
C95 C106 C107 C108 175.1(3)
C106 C107 C108 C109 0.3(5)
C107 C108 C109 C110 0.1(5)
C108 C109 C110 C111 -0.7(5)
C109 C110 C111 C106 1.0(5)
C107 C106 C111 C110 -0.5(4)
C95 C106 C111 C110 -175.7(3)
C87 N7 C112 C113 99.4(3)
Ni3 N7 C112 C113 -84.1(3)
C87 N7 C112 C117 -84.9(3)
Ni3 N7 C112 C117 91.5(3)
C117 C112 C113 C114 -4.1(4)
N7 C112 C113 C114 171.6(3)
C117 C112 C113 C124 173.0(3)
N7 C112 C113 C124 -11.3(4)
C112 C113 C114 C115 3.4(4)
C124 C113 C114 C115 -173.8(3)
C113 C114 C115 C116 -0.4(5)
C114 C115 C116 C117 -2.2(5)
C115 C116 C117 C112 1.5(4)
C115 C116 C117 C118 -179.9(3)
C113 C112 C117 C116 1.6(4)
N7 C112 C117 C116 -174.0(3)
C113 C112 C117 C118 -176.9(3)
N7 C112 C117 C118 7.5(4)
C116 C117 C118 C119 -43.9(4)
C112 C117 C118 C119 134.7(3)
C116 C117 C118 C123 133.4(3)
C112 C117 C118 C123 -48.1(4)
C123 C118 C119 C120 0.1(5)
C117 C118 C119 C120 177.5(3)
C118 C119 C120 C121 0.8(5)
C119 C120 C121 C122 -1.0(5)
C120 C121 C122 C123 0.2(5)
C121 C122 C123 C118 0.7(5)
C119 C118 C123 C122 -0.9(4)
C117 C118 C123 C122 -178.1(3)
C114 C113 C124 C125 123.2(3)
C112 C113 C124 C125 -53.9(4)
C114 C113 C124 C129 -49.5(4)
C112 C113 C124 C129 133.4(3)
C129 C124 C125 C126 0.0(5)
C113 C124 C125 C126 -172.8(3)
C124 C125 C126 C127 -0.2(5)
C125 C126 C127 C128 -0.1(5)
C126 C127 C128 C129 0.6(5)
C127 C128 C129 C124 -0.8(5)
C125 C124 C129 C128 0.5(5)
C113 C124 C129 C128 173.3(3)
C155 N10 C130 O10 -5.3(5)
Ni4 N10 C130 O10 177.3(2)
C155 N10 C130 C131 173.3(2)
Ni4 N10 C130 C131 -4.1(3)
C135 N11 C131 C132 -2.5(4)
Ni4 N11 C131 C132 170.5(2)
C135 N11 C131 C130 -177.9(3)
Ni4 N11 C131 C130 -4.9(3)
O10 C130 C131 N11 -175.7(3)
N10 C130 C131 N11 5.6(3)
O10 C130 C131 C132 9.4(5)
N10 C130 C131 C132 -169.3(3)
N11 C131 C132 C133 0.0(5)
C130 C131 C132 C133 174.5(3)
C131 C132 C133 C134 2.5(5)
C132 C133 C134 C135 -2.4(5)
C131 N11 C135 C134 2.5(4)
Ni4 N11 C135 C134 -170.4(2)
C131 N11 C135 C136 178.4(3)
Ni4 N11 C135 C136 5.4(3)
C133 C134 C135 N11 0.0(5)
C133 C134 C135 C136 -175.1(3)
C137 N12 C136 O11 10.8(5)
Ni4 N12 C136 O11 -178.0(3)
C137 N12 C136 C135 -169.3(2)
Ni4 N12 C136 C135 1.8(3)
N11 C135 C136 O11 175.5(3)
C134 C135 C136 O11 -9.1(5)
N11 C135 C136 N12 -4.4(4)
C134 C135 C136 N12 171.0(3)
C136 N12 C137 C142 -111.0(3)
Ni4 N12 C137 C142 79.0(3)
C136 N12 C137 C138 68.7(4)
Ni4 N12 C137 C138 -101.3(3)
C142 C137 C138 C139 3.4(4)
N12 C137 C138 C139 -176.3(3)
C142 C137 C138 C149 -177.7(3)
N12 C137 C138 C149 2.5(4)
C137 C138 C139 C140 -3.6(5)
C149 C138 C139 C140 177.5(3)
C138 C139 C140 C141 0.8(5)
C139 C140 C141 C142 2.4(5)
C138 C137 C142 C141 -0.4(4)
N12 C137 C142 C141 179.3(3)
C138 C137 C142 C143 -178.7(3)
N12 C137 C142 C143 1.0(5)
C140 C141 C142 C137 -2.6(5)
C140 C141 C142 C143 175.8(3)
C137 C142 C143 C144 45.3(4)
C141 C142 C143 C144 -133.1(3)
C137 C142 C143 C148 -137.3(3)
C141 C142 C143 C148 44.4(4)
C148 C143 C144 C145 -0.4(5)
C142 C143 C144 C145 177.1(3)
C143 C144 C145 C146 0.3(5)
C144 C145 C146 C147 -0.3(5)
C145 C146 C147 C148 0.4(5)
C146 C147 C148 C143 -0.5(5)
C144 C143 C148 C147 0.5(5)
C142 C143 C148 C147 -177.1(3)
C139 C138 C149 C154 45.5(4)
C137 C138 C149 C154 -133.3(3)
C139 C138 C149 C150 -133.4(3)
C137 C138 C149 C150 47.8(4)
C154 C149 C150 C151 1.0(4)
C138 C149 C150 C151 179.8(3)
C149 C150 C151 C152 -1.0(5)
C150 C151 C152 C153 0.0(5)
C151 C152 C153 C154 0.9(5)
C150 C149 C154 C153 -0.1(5)
C138 C149 C154 C153 -178.9(3)
C152 C153 C154 C149 -0.9(5)
C130 N10 C155 C160 -91.5(3)
Ni4 N10 C155 C160 85.6(3)
C130 N10 C155 C156 90.0(3)
Ni4 N10 C155 C156 -92.9(3)
C160 C155 C156 C157 -2.2(5)
N10 C155 C156 C157 176.3(3)
C160 C155 C156 C167 174.1(3)
N10 C155 C156 C167 -7.4(5)
C155 C156 C157 C158 0.8(5)
C167 C156 C157 C158 -175.7(3)
C156 C157 C158 C159 0.5(5)
C157 C158 C159 C160 -0.4(5)
C158 C159 C160 C155 -1.0(5)
C158 C159 C160 C161 176.8(3)
C156 C155 C160 C159 2.3(5)
N10 C155 C160 C159 -176.2(3)
C156 C155 C160 C161 -175.3(3)
N10 C155 C160 C161 6.2(4)
C159 C160 C161 C166 48.3(4)
C155 C160 C161 C166 -134.0(3)
C159 C160 C161 C162 -125.7(3)
C155 C160 C161 C162 51.9(4)
C166 C161 C162 C163 0.9(4)
C160 C161 C162 C163 175.1(3)
C161 C162 C163 C164 -0.7(5)
C162 C163 C164 C165 0.5(5)
C163 C164 C165 C166 -0.5(5)
C164 C165 C166 C161 0.8(5)
C162 C161 C166 C165 -1.0(5)
C160 C161 C166 C165 -175.3(3)
C157 C156 C167 C168 -126.0(4)
C155 C156 C167 C168 57.8(5)
C157 C156 C167 C172 50.5(4)
C155 C156 C167 C172 -125.7(4)
C172 C167 C168 C169 -0.1(5)
C156 C167 C168 C169 176.4(3)
C167 C168 C169 C170 0.4(5)
C168 C169 C170 C171 -0.1(6)
C169 C170 C171 C172 -0.4(6)
C170 C171 C172 C167 0.7(6)
C168 C167 C172 C171 -0.5(5)
C156 C167 C172 C171 -177.1(3)
C198 N13 C173 O13 7.3(4)
Ni5 N13 C173 O13 -176.9(2)
C198 N13 C173 C174 -173.7(2)
Ni5 N13 C173 C174 2.1(3)
C178 N14 C174 C175 1.8(4)
Ni5 N14 C174 C175 -177.4(2)
C178 N14 C174 C173 179.7(2)
Ni5 N14 C174 C173 0.5(3)
O13 C173 C174 N14 177.4(3)
N13 C173 C174 N14 -1.7(3)
O13 C173 C174 C175 -4.9(5)
N13 C173 C174 C175 176.0(3)
N14 C174 C175 C176 0.4(4)
C173 C174 C175 C176 -177.1(3)
C174 C175 C176 C177 -2.5(4)
C175 C176 C177 C178 2.4(4)
C174 N14 C178 C177 -1.8(4)
Ni5 N14 C178 C177 177.4(2)
C174 N14 C178 C179 -179.5(2)
Ni5 N14 C178 C179 -0.3(3)
C176 C177 C178 N14 -0.3(4)
C176 C177 C178 C179 176.9(3)
C180 N15 C179 O14 1.1(4)
Ni5 N15 C179 O14 -177.4(2)
C180 N15 C179 C178 178.3(2)
Ni5 N15 C179 C178 -0.2(3)
N14 C178 C179 O14 177.7(3)
C177 C178 C179 O14 0.3(5)
N14 C178 C179 N15 0.3(3)
C177 C178 C179 N15 -177.1(3)
C179 N15 C180 C181 -100.4(3)
Ni5 N15 C180 C181 78.0(3)
C179 N15 C180 C185 80.0(3)
Ni5 N15 C180 C185 -101.7(3)
C185 C180 C181 C182 3.7(4)
N15 C180 C181 C182 -176.0(3)
C185 C180 C181 C192 -173.0(3)
N15 C180 C181 C192 7.3(4)
C180 C181 C182 C183 -3.0(5)
C192 C181 C182 C183 173.8(3)
C181 C182 C183 C184 0.3(5)
C182 C183 C184 C185 1.7(5)
C183 C184 C185 C180 -1.0(5)
C183 C184 C185 C186 179.6(3)
C181 C180 C185 C184 -1.7(4)
N15 C180 C185 C184 178.0(3)
C181 C180 C185 C186 177.7(3)
N15 C180 C185 C186 -2.7(4)
C184 C185 C186 C187 -128.9(3)
C180 C185 C186 C187 51.7(4)
C184 C185 C186 C191 50.3(4)
C180 C185 C186 C191 -129.0(3)
C191 C186 C187 C188 0.4(5)
C185 C186 C187 C188 179.7(3)
C186 C187 C188 C189 -0.3(5)
C187 C188 C189 C190 0.1(6)
C188 C189 C190 C191 0.0(7)
C189 C190 C191 C186 0.1(6)
C187 C186 C191 C190 -0.3(5)
C185 C186 C191 C190 -179.6(3)
C182 C181 C192 C193 55.9(4)
C180 C181 C192 C193 -127.5(3)
C182 C181 C192 C197 -119.2(3)
C180 C181 C192 C197 57.4(4)
C197 C192 C193 C194 1.4(5)
C181 C192 C193 C194 -173.8(3)
C192 C193 C194 C195 -0.6(5)
C193 C194 C195 C196 -0.6(5)
C194 C195 C196 C197 0.8(5)
C195 C196 C197 C192 0.0(5)
C193 C192 C197 C196 -1.2(5)
C181 C192 C197 C196 174.0(3)
C173 N13 C198 C199 -110.2(3)
Ni5 N13 C198 C199 74.5(3)
C173 N13 C198 C203 71.0(4)
Ni5 N13 C198 C203 -104.3(3)
C203 C198 C199 C200 3.0(4)
N13 C198 C199 C200 -175.7(3)
C203 C198 C199 C210 -174.0(3)
N13 C198 C199 C210 7.3(4)
C198 C199 C200 C201 -3.7(4)
C210 C199 C200 C201 173.4(3)
C199 C200 C201 C202 1.1(5)
C200 C201 C202 C203 2.3(5)
C201 C202 C203 C198 -3.0(5)
C201 C202 C203 C204 177.3(3)
C199 C198 C203 C202 0.3(4)
N13 C198 C203 C202 179.1(3)
C199 C198 C203 C204 -180.0(3)
N13 C198 C203 C204 -1.2(4)
C202 C203 C204 C205 54.8(4)
C198 C203 C204 C205 -124.9(3)
C202 C203 C204 C209 -122.5(3)
C198 C203 C204 C209 57.8(4)
C209 C204 C205 C206 1.5(5)
C203 C204 C205 C206 -175.8(3)
C204 C205 C206 C207 -0.8(6)
C205 C206 C207 C208 -0.4(6)
C206 C207 C208 C209 0.9(6)
C207 C208 C209 C204 -0.2(5)
C205 C204 C209 C208 -1.0(5)
C203 C204 C209 C208 176.3(3)
C200 C199 C210 C215 43.4(4)
C198 C199 C210 C215 -139.6(3)
C200 C199 C210 C211 -130.5(3)
C198 C199 C210 C211 46.4(4)
C215 C210 C211 C212 0.0(5)
C199 C210 C211 C212 174.1(3)
C210 C211 C212 C213 0.5(5)
C211 C212 C213 C214 0.0(6)
C212 C213 C214 C215 -0.9(6)
C213 C214 C215 C210 1.4(5)
C211 C210 C215 C214 -0.9(5)
C199 C210 C215 C214 -175.1(3)
C238 N21 C236 O16 179.4(3)
C237 N21 C236 O16 -1.2(5)
C241 N22 C239 O17 -176.5(4)
C240 N22 C239 O17 -0.8(6)
C243 N23 C242 O18 0.1(5)
C244 N23 C242 O18 -177.2(3)
